data_1572273
loop_
_publ_author_name
'MacKenzie, Ross E.'
'Hajdu, Tom&#xe1;&#x161;'
'Seed, John A.'
'Whitehead, George F. S.'
'Adams, Ralph W.'
'Chilton, Nicholas F.'
'Collison, David'
'McInnes, Eric J. L.'
'Goodwin, Conrad A. P.'

_publ_section_title
;
 &#x3b4;-Bonding modulates the electronic structure of formally divalent
 nd<sup>1</sup> rare earth arene complexes.
;
_journal_issue 37
_journal_name_full 'Chemical science'
_journal_page_first 15160
_journal_page_last 15169
_journal_paper_doi 10.1039/d4sc03005b
_journal_volume 15
_journal_year 2024
_chemical_formula_moiety 'C72 H100 N2 Tm, C4 H10 O'
_chemical_formula_sum 'C76 H110 N2 O Tm'
_chemical_formula_weight 1236.58
_space_group_crystal_system monoclinic
_space_group_IT_number 14
_space_group_name_Hall '-P 2ybc'
_space_group_name_H-M_alt 'P 1 21/c 1'
_atom_sites_solution_hydrogens mixed
_atom_sites_solution_primary dual
_audit_creation_date 2023-09-06
_audit_creation_method
;
Olex2 1.5
(compiled 2023.08.24 svn.re1ec1418 for OlexSys, GUI svn.r6817)
;
_audit_update_record
;
2023-09-15 deposited with the CCDC.	2024-07-30 downloaded from the CCDC.
;
_cell_angle_alpha 90
_cell_angle_beta 95.8291(15)
_cell_angle_gamma 90
_cell_formula_units_Z 4
_cell_length_a 13.1863(2)
_cell_length_b 24.2869(3)
_cell_length_c 21.3806(3)
_cell_measurement_reflns_used 9162
_cell_measurement_temperature 99.98(10)
_cell_measurement_theta_max 75.8970
_cell_measurement_theta_min 2.7500
_cell_volume 6811.82(16)
_computing_cell_refinement 'CrysAlisPro 1.171.42.94a (Rigaku OD, 2023)'
_computing_data_collection 'CrysAlisPro 1.171.42.94a (Rigaku OD, 2023)'
_computing_data_reduction 'CrysAlisPro 1.171.42.94a (Rigaku OD, 2023)'
_computing_molecular_graphics 'Olex2 1.5 (Dolomanov et al., 2009)'
_computing_publication_material 'Olex2 1.5 (Dolomanov et al., 2009)'
_computing_structure_refinement 'SHELXL 2019/3 (Sheldrick, 2015)'
_computing_structure_solution 'SHELXT  (Sheldrick, 2015)'
_diffrn_ambient_environment N~2~
_diffrn_ambient_temperature 99.98(10)
_diffrn_detector 'Hybrid Pixel Array Detector'
_diffrn_detector_area_resol_mean 10.0000
_diffrn_measured_fraction_theta_full 1.000
_diffrn_measured_fraction_theta_max 0.983
_diffrn_measurement_details
;
List of Runs (angles in degrees, time in seconds):

  # Type    Start    End  Width  t~exp~   \w     \q     \k     \f   Frames
#--------------------------------------------------------------------------
  1  \w     37.00 100.00   0.50    1.00    --   46.08  18.00 -50.00  126
  2  \w     61.00 102.00   0.50    2.00    --  108.20  18.00 -50.00   82
  3  \w     24.00  57.00   0.50    2.00    --  108.20  18.00 -50.00   66
  4  \w    -46.00 133.00   0.50    1.00    --   43.52  60.00-150.00  358
  5  \w     19.00  44.00   0.50    1.00    --   43.52  18.00 -50.00   50
  6  \w     53.00 131.00   0.50    1.00    --   46.08  20.00-150.00  156
  7  \w     66.00 113.00   0.50    2.00    --  108.20  50.00-180.00   94
  8  \w    115.00 141.00   0.50    2.00    --  108.20  40.00  30.00   52
  9  \w     19.00 198.00   0.50    2.00    --  108.20  50.00 120.00  358
 10  \w     19.00 197.00   0.50    2.00    --  108.20  50.00  60.00  356
 11  \w    131.00 157.00   0.50    2.00    --  108.20  30.00-180.00   52
 12  \w    173.00 198.00   0.50    2.00    --  108.20  30.00-180.00   50
 13  \w     67.00  93.00   0.50    2.00    --  108.20  40.00  30.00   52
 14  \w    106.00 141.00   0.50    2.00    --  108.20  50.00   0.00   70
 15  \w     20.00  45.00   0.50    2.00    --  108.20  50.00  90.00   50
 16  \w     98.00 151.00   0.50    2.00    --  108.20  50.00  90.00  106
 17  \w    156.00 197.00   0.50    2.00    --  108.20  50.00  90.00   82
 18  \w     38.00  63.00   0.50    2.00    --  108.20  50.00   0.00   50
 19  \w     26.00 118.00   0.50    2.00    --  108.20  30.00-180.00  184
 20  \w    156.00 181.00   0.50    2.00    --  108.20  50.00   0.00   50
 21  \w    144.00 189.00   0.50    2.00    --  108.20  50.00-180.00   90
 22  \w     80.00 124.00   0.50    2.00    --  108.20  50.00 150.00   88
 23  \w    150.00 175.00   0.50    2.00    --  108.20  50.00 150.00   50
 24  \w    105.00 130.00   0.50    2.00    --  108.20  20.00 150.00   50
 25  \w    114.00 190.00   0.50    2.00    --  108.20  18.00 -50.00  152
;
_diffrn_measurement_device 'four-circle diffractometer'
_diffrn_measurement_device_type 'XtaLAB AFC11 (RINC): quarter-chi single'
_diffrn_measurement_method '\w scans'
_diffrn_orient_matrix_type 'CrysAlisPro convention (1999,Acta A55,543-557)'
_diffrn_orient_matrix_UB_11 -0.0996581000
_diffrn_orient_matrix_UB_12 0.0147941000
_diffrn_orient_matrix_UB_13 -0.0403647000
_diffrn_orient_matrix_UB_21 -0.0511672000
_diffrn_orient_matrix_UB_22 0.0124430000
_diffrn_orient_matrix_UB_23 0.0600814000
_diffrn_orient_matrix_UB_31 0.0350881000
_diffrn_orient_matrix_UB_32 0.0604419000
_diffrn_orient_matrix_UB_33 -0.0024347000
_diffrn_radiation_monochromator mirror
_diffrn_radiation_probe x-ray
_diffrn_radiation_type 'Cu K\a'
_diffrn_radiation_wavelength 1.54184
_diffrn_reflns_av_R_equivalents 0.0425
_diffrn_reflns_av_unetI/netI 0.0400
_diffrn_reflns_Laue_measured_fraction_full 1.000
_diffrn_reflns_Laue_measured_fraction_max 0.983
_diffrn_reflns_limit_h_max 16
_diffrn_reflns_limit_h_min -15
_diffrn_reflns_limit_k_max 29
_diffrn_reflns_limit_k_min -27
_diffrn_reflns_limit_l_max 26
_diffrn_reflns_limit_l_min -26
_diffrn_reflns_number 63671
_diffrn_reflns_point_group_measured_fraction_full 1.000
_diffrn_reflns_point_group_measured_fraction_max 0.983
_diffrn_reflns_theta_full 67.684
_diffrn_reflns_theta_max 76.445
_diffrn_reflns_theta_min 2.762
_diffrn_source 'Rotating-anode X-ray tube (dual wavelength)'
_diffrn_source_type 'Rigaku (Cu) X-ray DW Source'
_exptl_absorpt_coefficient_mu 2.751
_exptl_absorpt_correction_T_max 1.00000
_exptl_absorpt_correction_T_min 0.21568
_exptl_absorpt_correction_type multi-scan
_exptl_absorpt_process_details
;
CrysAlisPro 1.171.42.94a (Rigaku Oxford Diffraction, 2023)
Empirical absorption correction using spherical harmonics,
implemented in SCALE3 ABSPACK scaling algorithm.
;
_exptl_crystal_colour 'clear red'
_exptl_crystal_colour_lustre clear
_exptl_crystal_colour_primary red
_exptl_crystal_density_diffrn 1.206
_exptl_crystal_description block
_exptl_crystal_F_000 2628
_exptl_crystal_size_max 0.12
_exptl_crystal_size_mid 0.075
_exptl_crystal_size_min 0.029
_refine_diff_density_max 0.746
_refine_diff_density_min -0.876
_refine_diff_density_rms 0.067
_refine_ls_extinction_coef 0.00020(2)
_refine_ls_extinction_expression Fc^*^=kFc[1+0.001xFc^2^\l^3^/sin(2\q)]^-1/4^
_refine_ls_extinction_method 'SHELXL-2019/2 (Sheldrick 2019)'
_refine_ls_goodness_of_fit_ref 1.074
_refine_ls_hydrogen_treatment mixed
_refine_ls_matrix_type full
_refine_ls_number_parameters 850
_refine_ls_number_reflns 14064
_refine_ls_number_restraints 240
_refine_ls_restrained_S_all 1.090
_refine_ls_R_factor_all 0.0362
_refine_ls_R_factor_gt 0.0318
_refine_ls_shift/su_max 0.005
_refine_ls_shift/su_mean 0.000
_refine_ls_structure_factor_coef Fsqd
_refine_ls_weighting_details 'w=1/[\s^2^(Fo^2^)+(0.0323P)^2^+4.5951P] where P=(Fo^2^+2Fc^2^)/3'
_refine_ls_weighting_scheme calc
_refine_ls_wR_factor_gt 0.0801
_refine_ls_wR_factor_ref 0.0823
_reflns_Friedel_coverage 0.000
_reflns_number_gt 12567
_reflns_number_total 14064
_reflns_threshold_expression 'I > 2\s(I)'
_cod_data_source_file d4sc03005b2.cif
_cod_data_source_block lcapg33
_cod_depositor_comments 'Adding full bibliography for 1572261--1572275.cif.'
_cod_original_cell_volume 6811.84(18)
_cod_database_code 1572273
_shelx_shelxl_version_number 2019/3
_chemical_oxdiff_formula Tm(NHC6H3(C6H2(C3H7)3)2)2OC4H10
_shelx_space_group_comment
;
The symmetry employed for this shelxl refinement is uniquely defined
by the following loop, which should always be used as a source of
symmetry information in preference to the above space-group names.
They are only intended as comments.
;
_shelx_estimated_absorpt_t_max 0.924
_shelx_estimated_absorpt_t_min 0.734
_olex2_refinement_description
;
1. Fixed Uiso
 At 1.2 times of:
  All C(H) groups, All C(H,H) groups, All N(H) groups
 At 1.5 times of:
  All C(H,H,H) groups
2. Restrained distances
 O1-C76 \\sim O1-C73
 with sigma of 0.02
 O1-C74 \\sim O1-C75
 with sigma of 0.02
 C76-C75 \\sim C74-C73
 with sigma of 0.02
 C16A-C10 \\sim C16-C10
 with sigma of 0.02
 C12-C20 \\sim C12-C20A
 with sigma of 0.04
 C12-C21 \\sim C12-C21A
 with sigma of 0.04
 C19-C12 \\sim C19A-C12
 with sigma of 0.02
 C12-C19 \\sim C12-C19A
 with sigma of 0.02
 C18A-C16A \\sim C18-C16 \\sim C17-C16 \\sim C17A-C16A
 with sigma of 0.02
 C19-C20 \\sim C19A-C20A
 with sigma of 0.02
 C19-C21 \\sim C19A-C21A
 with sigma of 0.02
 C21A-C19A \\sim C20-C19 \\sim C21-C19 \\sim C20A-C19A
 with sigma of 0.02
 C20-C21 \\sim C20A-C21A
 with sigma of 0.04
 C53-C52 \\sim C53A-C52 \\sim C54A-C52 \\sim C54-C52
 with sigma of 0.02
 C53-C54 \\sim C54A-C53A
 with sigma of 0.02
 C72-C70 \\sim C72A-C70 \\sim C71A-C70 \\sim C71-C70
 with sigma of 0.02
3. Restrained planarity
 C7, C8, C9, C10, C11, C12
 with sigma of 0.01
4. Uiso/Uaniso restraints and constraints
C16 \\sim C18A \\sim C19A \\sim C17 \\sim C72A \\sim C18 \\sim C21A \\sim C19
\\sim C53A \\sim C20 \\sim C71A \\sim C21 \\sim C20A \\sim C53 \\sim C16A \\sim
C54 \\sim C17A \\sim C71 \\sim C54A \\sim C72: within 2A with sigma of 0.04 and
sigma for terminal atoms of 0.08 within 2A
5. Rigid body (RIGU) restrains
 C16, C18A, C19A, C17, C72A, C18, C21A, C19, C53A, C20, C71A, C21, C20A, C53,
 C16A, C54, C17A, C71, C54A, C72
 with sigma for 1-2 distances of 0.004 and sigma for 1-3 distances of 0.004
6. Others
 Sof(H70A)=Sof(C72A)=Sof(H72D)=Sof(H72E)=Sof(H72F)=Sof(C71A)=Sof(H71D)=
 Sof(H71E)=Sof(H71F)=1-FVAR(1)
 Sof(H70)=Sof(C71)=Sof(H71A)=Sof(H71B)=Sof(H71C)=Sof(C72)=Sof(H72A)=Sof(H72B)=
 Sof(H72C)=FVAR(1)
 Sof(C19A)=Sof(H19A)=Sof(C20A)=Sof(H20D)=Sof(H20E)=Sof(H20F)=Sof(C21A)=
 Sof(H21D)=Sof(H21E)=Sof(H21F)=1-FVAR(2)
 Sof(C19)=Sof(H19)=Sof(C20)=Sof(H20A)=Sof(H20B)=Sof(H20C)=Sof(C21)=Sof(H21A)=
 Sof(H21B)=Sof(H21C)=FVAR(2)
 Sof(C16A)=Sof(H16A)=Sof(C18A)=Sof(H18D)=Sof(H18E)=Sof(H18F)=Sof(C17A)=
 Sof(H17D)=Sof(H17E)=Sof(H17F)=1-FVAR(3)
 Sof(C16)=Sof(H16)=Sof(C17)=Sof(H17A)=Sof(H17B)=Sof(H17C)=Sof(C18)=Sof(H18A)=
 Sof(H18B)=Sof(H18C)=FVAR(3)
 Sof(H52A)=Sof(C53A)=Sof(H53D)=Sof(H53E)=Sof(H53F)=Sof(C54A)=Sof(H54D)=
 Sof(H54E)=Sof(H54F)=1-FVAR(4)
 Sof(H52)=Sof(C53)=Sof(H53A)=Sof(H53B)=Sof(H53C)=Sof(C54)=Sof(H54A)=Sof(H54B)=
 Sof(H54C)=FVAR(4)
7.a Ternary CH refined with riding coordinates:
 C28(H28), C31(H31), C13(H13), C16(H16), C19(H19), C34(H34), C49(H49),
 C52(H52), C52(H52A), C55(H55), C64(H64), C67(H67), C70(H70A), C70(H70),
 C19A(H19A), C16A(H16A)
7.b Secondary CH2 refined with riding coordinates:
 C74(H74A,H74B), C75(H75A,H75B)
7.c Me refined with riding coordinates:
 C73(H73A,H73B,H73C), C76(H76A,H76B,H76C), C53(H53A,H53B,H53C), C54(H54A,H54B,
 H54C), C53A(H53D,H53E,H53F), C54A(H54D,H54E,H54F)
7.d Aromatic/amide H refined with riding coordinates:
 C3(H3), C4(H4), C5(H5), C9(H9), C11(H11), C24(H24), C26(H26), C39(H39),
 C40(H40), C41(H41), C45(H45), C47(H47), C60(H60), C62(H62)
7.e Idealised Me refined as rotating group:
 C29(H29A,H29B,H29C), C30(H30A,H30B,H30C), C32(H32A,H32B,H32C), C14(H14A,H14B,
 H14C), C15(H15A,H15B,H15C), C17(H17A,H17B,H17C), C18(H18A,H18B,H18C), C20(H20A,
 H20B,H20C), C21(H21A,H21B,H21C), C33(H33A,H33B,H33C), C35(H35A,H35B,H35C),
 C36(H36A,H36B,H36C), C50(H50A,H50B,H50C), C51(H51A,H51B,H51C), C56(H56A,H56B,
 H56C), C57(H57A,H57B,H57C), C65(H65A,H65B,H65C), C66(H66A,H66B,H66C), C68(H68A,
 H68B,H68C), C69(H69A,H69B,H69C), C71(H71A,H71B,H71C), C72(H72A,H72B,H72C),
 C72A(H72D,H72E,H72F), C71A(H71D,H71E,H71F), C20A(H20D,H20E,H20F), C21A(H21D,
 H21E,H21F), C18A(H18D,H18E,H18F), C17A(H17D,H17E,H17F)
;
_olex2_submission_special_instructions 'No special instructions were received'
_oxdiff_exptl_absorpt_empirical_details
;
Empirical correction (ABSPACK) includes:
- Absorption correction using spherical harmonics
- Frame scaling
;
_oxdiff_exptl_absorpt_empirical_full_max 8.324
_oxdiff_exptl_absorpt_empirical_full_min 0.597

loop_
_space_group_symop_operation_xyz
'x, y, z'
'-x, y+1/2, -z+1/2'
'-x, -y, -z'
'x, -y-1/2, z-1/2'

loop_
_atom_site_label
_atom_site_type_symbol
_atom_site_fract_x
_atom_site_fract_y
_atom_site_fract_z
_atom_site_U_iso_or_equiv
_atom_site_adp_type
_atom_site_occupancy
_atom_site_site_symmetry_order
_atom_site_calc_flag
_atom_site_refinement_flags_posn
_atom_site_refinement_flags_adp
_atom_site_refinement_flags_occupancy
_atom_site_disorder_assembly
_atom_site_disorder_group
Tm1 Tm 0.74647(2) 0.57994(2) 0.69243(2) 0.02350(5) Uani 1 1 d . . . . .
N1 N 0.66467(14) 0.54071(7) 0.77174(8) 0.0263(4) Uani 1 1 d . . . . .
H1 H 0.699(2) 0.5220(11) 0.7994(13) 0.032 Uiso 1 1 d . U . . .
N2 N 0.85275(14) 0.65378(7) 0.72045(9) 0.0273(4) Uani 1 1 d . . . . .
H2 H 0.830(2) 0.6852(12) 0.7274(13) 0.033 Uiso 1 1 d . U . . .
O1 O 0.34337(17) 0.72113(8) 0.49642(9) 0.0501(5) Uani 1 1 d D . . . .
C73 C 0.3104(3) 0.67101(13) 0.58720(14) 0.0543(7) Uani 1 1 d D . . . .
H73A H 0.278542 0.673091 0.626589 0.081 Uiso 1 1 calc R U . . .
H73B H 0.278234 0.641572 0.560839 0.081 Uiso 1 1 calc R U . . .
H73C H 0.383303 0.663162 0.596494 0.081 Uiso 1 1 calc R U . . .
C74 C 0.2971(3) 0.72453(13) 0.55327(13) 0.0511(7) Uani 1 1 d D . . . .
H74A H 0.223557 0.732848 0.544068 0.061 Uiso 1 1 calc R U . . .
H74B H 0.328917 0.754499 0.579821 0.061 Uiso 1 1 calc R U . . .
C75 C 0.3340(3) 0.77073(13) 0.46189(15) 0.0589(8) Uani 1 1 d D . . . .
H75A H 0.368363 0.800931 0.486899 0.071 Uiso 1 1 calc R U . . .
H75B H 0.261089 0.780428 0.452672 0.071 Uiso 1 1 calc R U . . .
C76 C 0.3814(3) 0.76380(16) 0.40191(16) 0.0697(10) Uani 1 1 d D . . . .
H76A H 0.374993 0.798191 0.377859 0.105 Uiso 1 1 calc R U . . .
H76B H 0.453701 0.754553 0.411306 0.105 Uiso 1 1 calc R U . . .
H76C H 0.346701 0.734102 0.377166 0.105 Uiso 1 1 calc R U . . .
C1 C 0.56460(16) 0.54031(8) 0.78347(10) 0.0253(4) Uani 1 1 d . . . . .
C2 C 0.49216(16) 0.56802(9) 0.74061(10) 0.0272(4) Uani 1 1 d . . . . .
C3 C 0.38968(18) 0.56786(10) 0.74823(11) 0.0328(5) Uani 1 1 d . . . . .
H3 H 0.343359 0.586547 0.718569 0.039 Uiso 1 1 calc R U . . .
C4 C 0.35272(18) 0.54067(10) 0.79885(12) 0.0366(5) Uani 1 1 d . . . . .
H4 H 0.281994 0.540579 0.803956 0.044 Uiso 1 1 calc R U . . .
C5 C 0.42267(18) 0.51361(10) 0.84174(11) 0.0332(5) Uani 1 1 d . . . . .
H5 H 0.398397 0.494708 0.876150 0.040 Uiso 1 1 calc R U . . .
C6 C 0.52629(16) 0.51346(8) 0.83572(10) 0.0266(4) Uani 1 1 d . . . . .
C29 C 0.7214(2) 0.60162(11) 0.98062(14) 0.0458(6) Uani 1 1 d . . . . .
H29A H 0.730882 0.587718 1.023850 0.069 Uiso 1 1 calc R U . . .
H29B H 0.708005 0.641294 0.981166 0.069 Uiso 1 1 calc R U . . .
H29C H 0.783278 0.594710 0.960006 0.069 Uiso 1 1 calc R U . . .
C30 C 0.5361(2) 0.58031(11) 0.97873(14) 0.0444(6) Uani 1 1 d . . . . .
H30A H 0.477516 0.562456 0.955140 0.067 Uiso 1 1 calc R U . . .
H30B H 0.522548 0.619784 0.982421 0.067 Uiso 1 1 calc R U . . .
H30C H 0.547540 0.564019 1.020792 0.067 Uiso 1 1 calc R U . . .
C27 C 0.61816(19) 0.42728(9) 0.87325(10) 0.0307(5) Uani 1 1 d . . . . .
C28 C 0.6306(2) 0.57201(9) 0.94427(11) 0.0326(5) Uani 1 1 d . . . . .
H28 H 0.617643 0.589968 0.902127 0.039 Uiso 1 1 calc R U . . .
C31 C 0.82150(19) 0.39629(10) 1.00889(11) 0.0349(5) Uani 1 1 d . . . . .
H31 H 0.818942 0.356667 0.996098 0.042 Uiso 1 1 calc R U . . .
C32 C 0.9283(2) 0.41756(12) 1.00106(14) 0.0470(6) Uani 1 1 d . . . . .
H32A H 0.942204 0.413253 0.957155 0.071 Uiso 1 1 calc R U . . .
H32B H 0.978513 0.396508 1.028309 0.071 Uiso 1 1 calc R U . . .
H32C H 0.932902 0.456578 1.012678 0.071 Uiso 1 1 calc R U . . .
C7 C 0.53578(14) 0.59712(9) 0.68807(10) 0.0269(4) Uani 1 1 d . . . . .
C8 C 0.57597(13) 0.65108(9) 0.69871(10) 0.0280(4) Uani 1 1 d . . . . .
C9 C 0.62254(15) 0.67718(9) 0.65117(10) 0.0295(4) Uani 1 1 d . . . . .
H9 H 0.650740 0.712834 0.658835 0.035 Uiso 1 1 calc R U . . .
C10 C 0.62921(17) 0.65267(9) 0.59243(11) 0.0319(5) Uani 1 1 d D . . . .
C11 C 0.59176(18) 0.59901(10) 0.58358(10) 0.0337(5) Uani 1 1 d . . . . .
H11 H 0.598150 0.581076 0.544685 0.040 Uiso 1 1 calc R U . . .
C12 C 0.54479(17) 0.57068(9) 0.63056(11) 0.0307(4) Uani 1 1 d D . . . .
C13 C 0.55745(18) 0.68238(9) 0.75801(11) 0.0330(5) Uani 1 1 d . . . . .
H13 H 0.543820 0.654858 0.790923 0.040 Uiso 1 1 calc R U . . .
C14 C 0.6459(2) 0.71860(13) 0.78461(14) 0.0495(7) Uani 1 1 d . . . . .
H14A H 0.706539 0.695738 0.794988 0.074 Uiso 1 1 calc R U . . .
H14B H 0.627856 0.737106 0.822674 0.074 Uiso 1 1 calc R U . . .
H14C H 0.660229 0.746229 0.753284 0.074 Uiso 1 1 calc R U . . .
C15 C 0.4610(2) 0.71723(11) 0.74331(14) 0.0425(6) Uani 1 1 d . . . . .
H15A H 0.470817 0.742809 0.708992 0.064 Uiso 1 1 calc R U . . .
H15B H 0.447540 0.738114 0.780815 0.064 Uiso 1 1 calc R U . . .
H15C H 0.402989 0.693053 0.730745 0.064 Uiso 1 1 calc R U . . .
C16 C 0.6673(3) 0.68815(15) 0.54006(16) 0.0345(9) Uani 0.878(6) 1 d D U P A 1
H16 H 0.742476 0.693457 0.549411 0.041 Uiso 0.878(6) 1 calc R U P A 1
C17 C 0.6159(2) 0.74489(12) 0.53706(15) 0.0423(8) Uani 0.878(6) 1 d D U P A 1
H17A H 0.541706 0.740270 0.531351 0.063 Uiso 0.878(6) 1 calc R U P A 1
H17B H 0.637913 0.765778 0.501619 0.063 Uiso 0.878(6) 1 calc R U P A 1
H17C H 0.635271 0.764867 0.576279 0.063 Uiso 0.878(6) 1 calc R U P A 1
C18 C 0.6467(3) 0.66134(13) 0.47549(14) 0.0436(8) Uani 0.878(6) 1 d D U P A 1
H18A H 0.681863 0.625780 0.475606 0.065 Uiso 0.878(6) 1 calc R U P A 1
H18B H 0.671841 0.685370 0.443629 0.065 Uiso 0.878(6) 1 calc R U P A 1
H18C H 0.573227 0.655640 0.465757 0.065 Uiso 0.878(6) 1 calc R U P A 1
C19 C 0.4920(6) 0.5143(3) 0.6214(4) 0.0288(16) Uani 0.603(7) 1 d D U P B 1
H19 H 0.484767 0.497653 0.663495 0.035 Uiso 0.603(7) 1 calc R U P B 1
C20 C 0.5553(3) 0.47635(17) 0.5848(2) 0.0399(11) Uani 0.603(7) 1 d D U P B 1
H20A H 0.526250 0.439190 0.584052 0.060 Uiso 0.603(7) 1 calc R U P B 1
H20B H 0.625431 0.475328 0.604904 0.060 Uiso 0.603(7) 1 calc R U P B 1
H20C H 0.555193 0.489982 0.541613 0.060 Uiso 0.603(7) 1 calc R U P B 1
C21 C 0.3851(9) 0.5212(8) 0.5853(11) 0.044(4) Uani 0.603(7) 1 d D U P B 1
H21A H 0.390892 0.541826 0.546393 0.066 Uiso 0.603(7) 1 calc R U P B 1
H21B H 0.340910 0.541395 0.611540 0.066 Uiso 0.603(7) 1 calc R U P B 1
H21C H 0.355664 0.484887 0.575043 0.066 Uiso 0.603(7) 1 calc R U P B 1
C33 C 0.7996(2) 0.39908(12) 1.07763(11) 0.0428(6) Uani 1 1 d . . . . .
H33A H 0.805460 0.437295 1.092280 0.064 Uiso 1 1 calc R U . . .
H33B H 0.848921 0.376156 1.103254 0.064 Uiso 1 1 calc R U . . .
H33C H 0.730486 0.385597 1.081443 0.064 Uiso 1 1 calc R U . . .
C34 C 0.5604(2) 0.39470(10) 0.82023(11) 0.0410(6) Uani 1 1 d . . . . .
H34 H 0.521576 0.421592 0.791564 0.049 Uiso 1 1 calc R U . . .
C35 C 0.6322(3) 0.36300(13) 0.78148(13) 0.0554(8) Uani 1 1 d . . . . .
H35A H 0.683171 0.388260 0.767406 0.083 Uiso 1 1 calc R U . . .
H35B H 0.592900 0.346523 0.744807 0.083 Uiso 1 1 calc R U . . .
H35C H 0.666479 0.333877 0.807365 0.083 Uiso 1 1 calc R U . . .
C36 C 0.4830(2) 0.35619(12) 0.84609(14) 0.0482(6) Uani 1 1 d . . . . .
H36A H 0.518920 0.329612 0.874888 0.072 Uiso 1 1 calc R U . . .
H36B H 0.444955 0.336476 0.811244 0.072 Uiso 1 1 calc R U . . .
H36C H 0.435671 0.377771 0.868711 0.072 Uiso 1 1 calc R U . . .
C22 C 0.59929(16) 0.48333(8) 0.88210(10) 0.0259(4) Uani 1 1 d . . . . .
C23 C 0.65080(17) 0.51120(8) 0.93357(10) 0.0267(4) Uani 1 1 d . . . . .
C24 C 0.72043(17) 0.48229(9) 0.97459(10) 0.0291(4) Uani 1 1 d . . . . .
H24 H 0.754533 0.501034 1.009641 0.035 Uiso 1 1 calc R U . . .
C25 C 0.74163(18) 0.42680(9) 0.96586(10) 0.0291(4) Uani 1 1 d . . . . .
C26 C 0.68932(18) 0.40004(9) 0.91515(10) 0.0313(4) Uani 1 1 d . . . . .
H26 H 0.702264 0.362087 0.908713 0.038 Uiso 1 1 calc R U . . .
C37 C 0.95631(16) 0.65727(9) 0.73287(9) 0.0252(4) Uani 1 1 d . . . . .
C38 C 1.01604(16) 0.60991(8) 0.72344(9) 0.0246(4) Uani 1 1 d . . . . .
C39 C 1.12095(17) 0.60999(9) 0.73552(10) 0.0289(4) Uani 1 1 d . . . . .
H39 H 1.158178 0.577405 0.728756 0.035 Uiso 1 1 calc R U . . .
C40 C 1.17279(17) 0.65716(10) 0.75745(11) 0.0320(5) Uani 1 1 d . . . . .
H40 H 1.244922 0.657236 0.765894 0.038 Uiso 1 1 calc R U . . .
C41 C 1.11609(17) 0.70420(9) 0.76667(10) 0.0308(4) Uani 1 1 d . . . . .
H41 H 1.150760 0.736678 0.781517 0.037 Uiso 1 1 calc R U . . .
C42 C 1.01061(16) 0.70540(9) 0.75497(10) 0.0265(4) Uani 1 1 d . . . . .
C43 C 0.95789(15) 0.55942(8) 0.70247(9) 0.0237(4) Uani 1 1 d . . . . .
C44 C 0.92686(16) 0.55102(9) 0.63788(10) 0.0266(4) Uani 1 1 d . . . . .
C45 C 0.86782(16) 0.50434(9) 0.61962(10) 0.0283(4) Uani 1 1 d . . . . .
H45 H 0.846667 0.498776 0.576273 0.034 Uiso 1 1 calc R U . . .
C46 C 0.83920(16) 0.46573(9) 0.66352(10) 0.0273(4) Uani 1 1 d . . . . .
C47 C 0.86793(15) 0.47654(8) 0.72736(10) 0.0244(4) Uani 1 1 d . . . . .
H47 H 0.845685 0.452206 0.757965 0.029 Uiso 1 1 calc R U . . .
C48 C 0.92795(15) 0.52171(8) 0.74750(9) 0.0239(4) Uani 1 1 d . . . . .
C49 C 0.96202(19) 0.59002(10) 0.58888(11) 0.0338(5) Uani 1 1 d . . . . .
H49 H 0.968068 0.627578 0.608070 0.041 Uiso 1 1 calc R U . . .
C50 C 0.8871(3) 0.59379(13) 0.52991(13) 0.0499(7) Uani 1 1 d . . . . .
H50A H 0.888609 0.559373 0.506100 0.075 Uiso 1 1 calc R U . . .
H50B H 0.906372 0.624495 0.503819 0.075 Uiso 1 1 calc R U . . .
H50C H 0.818232 0.599933 0.541881 0.075 Uiso 1 1 calc R U . . .
C51 C 1.0676(2) 0.57326(13) 0.57210(14) 0.0494(7) Uani 1 1 d . . . . .
H51A H 1.115876 0.573673 0.610096 0.074 Uiso 1 1 calc R U . . .
H51B H 1.090257 0.599237 0.541319 0.074 Uiso 1 1 calc R U . . .
H51C H 1.064377 0.536107 0.554114 0.074 Uiso 1 1 calc R U . . .
C52 C 0.78763(18) 0.41143(9) 0.64431(11) 0.0322(5) Uani 1 1 d D . . . .
H52 H 0.716381 0.413169 0.656354 0.039 Uiso 0.568(14) 1 calc R U P C 1
H52A H 0.734234 0.402754 0.672855 0.039 Uiso 0.432(14) 1 calc R U P C 2
C53 C 0.7812(6) 0.3964(2) 0.5755(2) 0.0330(14) Uani 0.568(14) 1 d D U P C 1
H53A H 0.746681 0.360819 0.568914 0.049 Uiso 0.568(14) 1 calc R U P C 1
H53B H 0.742646 0.424741 0.550661 0.049 Uiso 0.568(14) 1 calc R U P C 1
H53C H 0.850090 0.393841 0.562355 0.049 Uiso 0.568(14) 1 calc R U P C 1
C54 C 0.8437(5) 0.36061(19) 0.6819(3) 0.0327(13) Uani 0.568(14) 1 d D U P C 1
H54A H 0.849904 0.368333 0.727108 0.049 Uiso 0.568(14) 1 calc R U P C 1
H54B H 0.803654 0.326987 0.673304 0.049 Uiso 0.568(14) 1 calc R U P C 1
H54C H 0.911796 0.355610 0.668122 0.049 Uiso 0.568(14) 1 calc R U P C 1
C55 C 0.96811(16) 0.52666(9) 0.81683(9) 0.0267(4) Uani 1 1 d . . . . .
H55 H 1.002174 0.563318 0.823013 0.032 Uiso 1 1 calc R U . . .
C56 C 0.88589(18) 0.52313(11) 0.86192(11) 0.0363(5) Uani 1 1 d . . . . .
H56A H 0.836689 0.553046 0.852925 0.054 Uiso 1 1 calc R U . . .
H56B H 0.917392 0.526449 0.905288 0.054 Uiso 1 1 calc R U . . .
H56C H 0.850743 0.487636 0.856543 0.054 Uiso 1 1 calc R U . . .
C57 C 1.04905(19) 0.48221(10) 0.83245(12) 0.0366(5) Uani 1 1 d . . . . .
H57A H 1.018712 0.445801 0.823946 0.055 Uiso 1 1 calc R U . . .
H57B H 1.074961 0.484793 0.876963 0.055 Uiso 1 1 calc R U . . .
H57C H 1.105306 0.487594 0.806437 0.055 Uiso 1 1 calc R U . . .
C58 C 0.95314(17) 0.75694(9) 0.76604(10) 0.0293(4) Uani 1 1 d . . . . .
C59 C 0.92583(18) 0.79285(9) 0.71552(11) 0.0328(5) Uani 1 1 d . . . . .
C60 C 0.8708(2) 0.84035(10) 0.72583(13) 0.0393(5) Uani 1 1 d . . . . .
H60 H 0.852405 0.864480 0.691581 0.047 Uiso 1 1 calc R U . . .
C61 C 0.8424(2) 0.85335(10) 0.78420(14) 0.0427(6) Uani 1 1 d . . . . .
C62 C 0.8701(2) 0.81759(10) 0.83381(13) 0.0424(6) Uani 1 1 d . . . . .
H62 H 0.851135 0.826320 0.874338 0.051 Uiso 1 1 calc R U . . .
C63 C 0.9248(2) 0.76938(10) 0.82606(12) 0.0368(5) Uani 1 1 d . . . . .
C64 C 0.9587(2) 0.78125(11) 0.65073(12) 0.0423(6) Uani 1 1 d . . . . .
H64 H 0.963849 0.740385 0.646236 0.051 Uiso 1 1 calc R U . . .
C65 C 0.8829(3) 0.80199(19) 0.59698(16) 0.0733(10) Uani 1 1 d . . . . .
H65A H 0.886726 0.842226 0.594627 0.110 Uiso 1 1 calc R U . . .
H65B H 0.813689 0.791040 0.604670 0.110 Uiso 1 1 calc R U . . .
H65C H 0.899592 0.785999 0.557214 0.110 Uiso 1 1 calc R U . . .
C66 C 1.0646(3) 0.80528(13) 0.64475(14) 0.0537(7) Uani 1 1 d . . . . .
H66A H 1.083978 0.797924 0.602505 0.080 Uiso 1 1 calc R U . . .
H66B H 1.114231 0.788183 0.676062 0.080 Uiso 1 1 calc R U . . .
H66C H 1.063264 0.845123 0.651867 0.080 Uiso 1 1 calc R U . . .
C67 C 0.7821(3) 0.90622(12) 0.79174(17) 0.0546(7) Uani 1 1 d . . . . .
H67 H 0.771857 0.923435 0.749074 0.065 Uiso 1 1 calc R U . . .
C68 C 0.6779(3) 0.89597(15) 0.8110(2) 0.0676(9) Uani 1 1 d . . . . .
H68A H 0.683648 0.881208 0.853912 0.101 Uiso 1 1 calc R U . . .
H68B H 0.642150 0.869361 0.782225 0.101 Uiso 1 1 calc R U . . .
H68C H 0.639635 0.930609 0.809631 0.101 Uiso 1 1 calc R U . . .
C69 C 0.8449(3) 0.94722(11) 0.83373(15) 0.0514(7) Uani 1 1 d . . . . .
H69A H 0.806334 0.981511 0.836268 0.077 Uiso 1 1 calc R U . . .
H69B H 0.909043 0.954879 0.815941 0.077 Uiso 1 1 calc R U . . .
H69C H 0.859563 0.931589 0.875936 0.077 Uiso 1 1 calc R U . . .
C70 C 0.9540(3) 0.73111(11) 0.88129(13) 0.0519(7) Uani 1 1 d D . . . .
H70A H 0.970159 0.694254 0.863968 0.062 Uiso 0.529(11) 1 calc R U P D 2
H70 H 1.011979 0.709116 0.867665 0.062 Uiso 0.471(11) 1 calc R U P D 1
C71 C 0.8842(6) 0.6910(3) 0.8975(4) 0.052(2) Uani 0.471(11) 1 d D U P D 1
H71A H 0.913366 0.670810 0.934692 0.078 Uiso 0.471(11) 1 calc R U P D 1
H71B H 0.869650 0.665361 0.862349 0.078 Uiso 0.471(11) 1 calc R U P D 1
H71C H 0.820821 0.709025 0.906670 0.078 Uiso 0.471(11) 1 calc R U P D 1
C72 C 1.0028(12) 0.7625(5) 0.9437(4) 0.086(4) Uani 0.471(11) 1 d D U P D 1
H72A H 1.043802 0.736560 0.970755 0.129 Uiso 0.471(11) 1 calc R U P D 1
H72B H 0.948101 0.777395 0.966513 0.129 Uiso 0.471(11) 1 calc R U P D 1
H72C H 1.046283 0.792721 0.931790 0.129 Uiso 0.471(11) 1 calc R U P D 1
C72A C 1.0383(4) 0.7484(3) 0.9203(4) 0.0497(19) Uani 0.529(11) 1 d D U P D 2
H72D H 1.024858 0.784819 0.937332 0.075 Uiso 0.529(11) 1 calc R U P D 2
H72E H 1.097542 0.750477 0.896148 0.075 Uiso 0.529(11) 1 calc R U P D 2
H72F H 1.052131 0.722121 0.954856 0.075 Uiso 0.529(11) 1 calc R U P D 2
C71A C 0.8553(4) 0.7243(3) 0.9187(3) 0.052(2) Uani 0.529(11) 1 d D U P D 2
H71D H 0.865525 0.693305 0.948018 0.079 Uiso 0.529(11) 1 calc R U P D 2
H71E H 0.795447 0.717215 0.888709 0.079 Uiso 0.529(11) 1 calc R U P D 2
H71F H 0.844715 0.758106 0.942106 0.079 Uiso 0.529(11) 1 calc R U P D 2
C19A C 0.5084(9) 0.5141(4) 0.6058(5) 0.030(3) Uani 0.397(7) 1 d D U P B 2
H19A H 0.540641 0.505689 0.566541 0.036 Uiso 0.397(7) 1 calc R U P B 2
C20A C 0.3928(12) 0.5189(9) 0.5900(15) 0.034(4) Uani 0.397(7) 1 d D U P B 2
H20D H 0.364777 0.482820 0.576849 0.051 Uiso 0.397(7) 1 calc R U P B 2
H20E H 0.377857 0.545466 0.555894 0.051 Uiso 0.397(7) 1 calc R U P B 2
H20F H 0.361675 0.531306 0.627305 0.051 Uiso 0.397(7) 1 calc R U P B 2
C21A C 0.5329(5) 0.4679(2) 0.6532(3) 0.0327(15) Uani 0.397(7) 1 d D U P B 2
H21D H 0.488607 0.471063 0.687170 0.049 Uiso 0.397(7) 1 calc R U P B 2
H21E H 0.604342 0.470759 0.670753 0.049 Uiso 0.397(7) 1 calc R U P B 2
H21F H 0.521580 0.432273 0.632211 0.049 Uiso 0.397(7) 1 calc R U P B 2
C16A C 0.6642(17) 0.6704(12) 0.5285(10) 0.050(8) Uani 0.122(6) 1 d D U P A 2
H16A H 0.688007 0.637765 0.505481 0.060 Uiso 0.122(6) 1 calc R U P A 2
C18A C 0.575(2) 0.6986(16) 0.4899(15) 0.082(10) Uani 0.122(6) 1 d D U P A 2
H18D H 0.529109 0.670681 0.469793 0.123 Uiso 0.122(6) 1 calc R U P A 2
H18E H 0.601136 0.721781 0.457569 0.123 Uiso 0.122(6) 1 calc R U P A 2
H18F H 0.537867 0.721558 0.517602 0.123 Uiso 0.122(6) 1 calc R U P A 2
C17A C 0.7515(18) 0.7110(10) 0.5441(13) 0.055(6) Uani 0.122(6) 1 d D U P A 2
H17D H 0.724220 0.745860 0.558393 0.083 Uiso 0.122(6) 1 calc R U P A 2
H17E H 0.786379 0.717654 0.506417 0.083 Uiso 0.122(6) 1 calc R U P A 2
H17F H 0.799922 0.695728 0.577359 0.083 Uiso 0.122(6) 1 calc R U P A 2
C53A C 0.7370(8) 0.4162(4) 0.5737(3) 0.042(2) Uani 0.432(14) 1 d D U P C 2
H53D H 0.684448 0.444888 0.570973 0.062 Uiso 0.432(14) 1 calc R U P C 2
H53E H 0.789437 0.425846 0.546162 0.062 Uiso 0.432(14) 1 calc R U P C 2
H53F H 0.706042 0.380896 0.560361 0.062 Uiso 0.432(14) 1 calc R U P C 2
C54A C 0.8663(6) 0.3691(3) 0.6498(8) 0.056(3) Uani 0.432(14) 1 d D U P C 2
H54D H 0.835693 0.333353 0.637782 0.084 Uiso 0.432(14) 1 calc R U P C 2
H54E H 0.918617 0.378031 0.622044 0.084 Uiso 0.432(14) 1 calc R U P C 2
H54F H 0.897384 0.367335 0.693413 0.084 Uiso 0.432(14) 1 calc R U P C 2

loop_
_atom_site_aniso_label
_atom_site_aniso_U_11
_atom_site_aniso_U_22
_atom_site_aniso_U_33
_atom_site_aniso_U_23
_atom_site_aniso_U_13
_atom_site_aniso_U_12
Tm1 0.02485(7) 0.02202(7) 0.02433(7) -0.00052(4) 0.00591(4) -0.00119(4)
N1 0.0262(9) 0.0282(9) 0.0250(8) 0.0057(7) 0.0053(7) 0.0032(7)
N2 0.0252(9) 0.0195(8) 0.0384(10) -0.0034(7) 0.0086(7) -0.0005(7)
O1 0.0646(13) 0.0448(10) 0.0424(10) 0.0004(8) 0.0125(9) 0.0057(9)
C73 0.0605(18) 0.0563(18) 0.0463(15) 0.0044(13) 0.0062(13) 0.0020(14)
C74 0.0593(18) 0.0524(17) 0.0427(14) 0.0001(12) 0.0108(13) 0.0097(13)
C75 0.074(2) 0.0530(18) 0.0510(17) 0.0065(13) 0.0139(15) 0.0132(15)
C76 0.089(3) 0.074(2) 0.0479(17) 0.0103(16) 0.0173(17) 0.011(2)
C1 0.0275(10) 0.0202(9) 0.0281(10) 0.0008(7) 0.0032(8) 0.0005(8)
C2 0.0264(10) 0.0240(10) 0.0312(11) 0.0048(8) 0.0037(8) -0.0010(8)
C3 0.0290(11) 0.0327(11) 0.0366(12) 0.0083(9) 0.0035(9) 0.0004(9)
C4 0.0260(11) 0.0422(13) 0.0425(13) 0.0096(10) 0.0074(9) -0.0022(9)
C5 0.0318(11) 0.0335(12) 0.0351(12) 0.0081(9) 0.0068(9) -0.0029(9)
C6 0.0298(10) 0.0234(10) 0.0269(10) 0.0029(8) 0.0041(8) -0.0020(8)
C29 0.0479(15) 0.0300(12) 0.0608(17) -0.0104(11) 0.0115(12) -0.0064(11)
C30 0.0448(15) 0.0351(13) 0.0567(16) -0.0025(11) 0.0213(12) 0.0026(10)
C27 0.0393(12) 0.0255(10) 0.0269(10) 0.0018(8) 0.0015(9) -0.0023(9)
C28 0.0445(13) 0.0248(11) 0.0297(11) -0.0008(8) 0.0096(9) -0.0015(9)
C31 0.0393(12) 0.0333(12) 0.0316(11) 0.0026(9) 0.0008(9) 0.0003(10)
C32 0.0357(13) 0.0546(17) 0.0494(15) 0.0058(12) -0.0024(11) 0.0019(11)
C7 0.0229(9) 0.0253(10) 0.0323(10) 0.0065(8) 0.0011(8) 0.0008(8)
C8 0.0256(10) 0.0243(10) 0.0345(11) 0.0050(8) 0.0049(8) 0.0031(8)
C9 0.0295(10) 0.0215(10) 0.0379(11) 0.0064(8) 0.0061(9) 0.0014(8)
C10 0.0308(11) 0.0325(11) 0.0326(11) 0.0116(9) 0.0033(9) 0.0026(9)
C11 0.0362(12) 0.0383(12) 0.0257(10) 0.0020(9) -0.0005(9) 0.0027(10)
C12 0.0307(11) 0.0286(11) 0.0316(11) 0.0046(8) -0.0026(9) -0.0022(8)
C13 0.0345(12) 0.0267(11) 0.0393(12) 0.0014(9) 0.0117(9) 0.0036(9)
C14 0.0402(14) 0.0560(17) 0.0536(16) -0.0212(13) 0.0115(12) -0.0025(12)
C15 0.0383(13) 0.0358(13) 0.0559(15) 0.0020(11) 0.0160(11) 0.0085(10)
C16 0.0395(17) 0.0324(19) 0.0325(15) 0.0063(12) 0.0089(12) -0.0024(13)
C17 0.0504(17) 0.0330(15) 0.0451(16) 0.0158(12) 0.0127(13) 0.0021(12)
C18 0.0545(18) 0.0447(17) 0.0324(15) 0.0071(12) 0.0078(13) 0.0006(13)
C19 0.033(3) 0.027(2) 0.026(3) 0.0001(19) 0.004(2) -0.0052(18)
C20 0.041(2) 0.035(2) 0.043(2) -0.0053(17) -0.0002(17) 0.0035(17)
C21 0.029(4) 0.056(8) 0.045(6) -0.003(5) -0.009(4) -0.008(4)
C33 0.0533(15) 0.0445(14) 0.0295(12) 0.0061(10) -0.0017(10) -0.0005(12)
C34 0.0603(16) 0.0256(11) 0.0339(12) 0.0000(9) -0.0102(11) -0.0014(11)
C35 0.081(2) 0.0550(17) 0.0329(13) -0.0144(12) 0.0183(13) -0.0277(16)
C36 0.0398(14) 0.0479(15) 0.0559(16) -0.0176(12) -0.0002(12) -0.0049(11)
C22 0.0281(10) 0.0237(10) 0.0266(10) 0.0039(8) 0.0061(8) -0.0026(8)
C23 0.0323(11) 0.0231(10) 0.0263(10) 0.0013(7) 0.0100(8) -0.0030(8)
C24 0.0337(11) 0.0287(11) 0.0251(10) -0.0005(8) 0.0048(8) -0.0071(8)
C25 0.0321(11) 0.0304(11) 0.0254(10) 0.0038(8) 0.0047(8) -0.0017(8)
C26 0.0402(12) 0.0226(10) 0.0309(11) 0.0020(8) 0.0033(9) 0.0009(9)
C37 0.0260(10) 0.0258(10) 0.0249(9) 0.0013(7) 0.0085(8) -0.0006(8)
C38 0.0259(10) 0.0241(10) 0.0249(9) 0.0009(7) 0.0074(8) 0.0001(8)
C39 0.0276(10) 0.0300(11) 0.0304(10) 0.0023(8) 0.0093(8) 0.0018(8)
C40 0.0236(10) 0.0372(12) 0.0358(11) 0.0029(9) 0.0057(8) -0.0022(9)
C41 0.0312(11) 0.0310(11) 0.0311(11) 0.0003(8) 0.0074(9) -0.0084(9)
C42 0.0274(10) 0.0244(10) 0.0288(10) 0.0001(8) 0.0079(8) -0.0033(8)
C43 0.0220(9) 0.0230(10) 0.0267(10) -0.0017(7) 0.0060(7) 0.0035(7)
C44 0.0273(10) 0.0273(10) 0.0266(10) -0.0009(8) 0.0094(8) 0.0063(8)
C45 0.0291(10) 0.0319(11) 0.0245(10) -0.0062(8) 0.0056(8) 0.0054(8)
C46 0.0250(10) 0.0268(10) 0.0309(10) -0.0059(8) 0.0070(8) 0.0035(8)
C47 0.0245(9) 0.0223(10) 0.0270(10) 0.0004(7) 0.0063(8) 0.0034(7)
C48 0.0226(9) 0.0241(10) 0.0256(10) -0.0010(7) 0.0057(7) 0.0041(7)
C49 0.0420(13) 0.0318(11) 0.0296(11) 0.0023(9) 0.0137(9) 0.0041(9)
C50 0.0616(18) 0.0532(16) 0.0350(13) 0.0137(12) 0.0054(12) 0.0066(14)
C51 0.0506(16) 0.0584(17) 0.0432(14) 0.0138(12) 0.0247(12) 0.0065(13)
C52 0.0291(11) 0.0338(12) 0.0341(11) -0.0089(9) 0.0047(9) -0.0017(9)
C53 0.045(3) 0.024(3) 0.031(2) -0.0065(17) 0.010(2) -0.001(2)
C54 0.037(3) 0.021(2) 0.040(3) -0.0010(18) 0.005(2) 0.0013(17)
C55 0.0277(10) 0.0286(10) 0.0240(10) -0.0007(8) 0.0036(8) -0.0004(8)
C56 0.0331(12) 0.0490(14) 0.0273(11) -0.0018(9) 0.0057(9) -0.0035(10)
C57 0.0333(12) 0.0396(13) 0.0362(12) 0.0009(10) -0.0008(9) 0.0031(10)
C58 0.0311(10) 0.0236(10) 0.0344(11) -0.0031(8) 0.0095(8) -0.0073(8)
C59 0.0334(11) 0.0258(11) 0.0393(12) -0.0004(9) 0.0045(9) -0.0053(9)
C60 0.0400(13) 0.0266(11) 0.0513(14) 0.0001(10) 0.0043(11) -0.0030(10)
C61 0.0374(13) 0.0249(11) 0.0664(17) -0.0064(11) 0.0089(12) -0.0050(9)
C62 0.0471(14) 0.0345(13) 0.0490(14) -0.0150(11) 0.0217(11) -0.0107(11)
C63 0.0460(13) 0.0281(11) 0.0388(12) -0.0035(9) 0.0158(10) -0.0092(10)
C64 0.0537(15) 0.0393(13) 0.0342(12) 0.0026(10) 0.0056(11) 0.0002(11)
C65 0.077(2) 0.097(3) 0.0440(17) 0.0028(17) -0.0019(16) 0.004(2)
C66 0.0612(18) 0.0562(18) 0.0470(15) 0.0093(13) 0.0217(14) 0.0015(14)
C67 0.0561(17) 0.0350(14) 0.074(2) -0.0144(13) 0.0155(15) 0.0018(13)
C68 0.058(2) 0.0555(19) 0.090(3) -0.0207(18) 0.0131(18) 0.0043(16)
C69 0.0658(19) 0.0292(13) 0.0625(18) -0.0125(12) 0.0223(15) -0.0058(12)
C70 0.085(2) 0.0367(14) 0.0378(13) -0.0001(11) 0.0266(14) 0.0022(14)
C71 0.063(4) 0.031(4) 0.059(4) 0.007(3) -0.010(3) -0.015(3)
C72 0.121(10) 0.095(8) 0.040(4) 0.006(4) 0.004(5) -0.061(7)
C72A 0.034(3) 0.060(4) 0.053(4) 0.025(3) -0.003(2) -0.002(2)
C71A 0.050(3) 0.066(5) 0.041(3) 0.020(3) 0.007(2) -0.016(3)
C19A 0.030(4) 0.036(4) 0.025(5) -0.001(3) 0.005(3) -0.007(3)
C20A 0.041(7) 0.022(7) 0.040(8) 0.006(5) 0.007(6) -0.002(5)
C21A 0.034(3) 0.025(3) 0.040(3) -0.003(2) 0.005(2) -0.005(2)
C16A 0.037(11) 0.048(15) 0.065(18) 0.029(13) 0.010(10) 0.006(9)
C18A 0.057(12) 0.12(2) 0.072(16) 0.071(16) 0.020(10) 0.029(13)
C17A 0.050(11) 0.051(12) 0.070(15) 0.016(11) 0.035(10) -0.002(9)
C53A 0.049(5) 0.045(5) 0.032(3) -0.016(3) 0.016(3) -0.015(4)
C54A 0.039(4) 0.029(4) 0.098(9) -0.021(4) 0.001(4) 0.006(3)

loop_
_atom_type_symbol
_atom_type_description
_atom_type_scat_dispersion_real
_atom_type_scat_dispersion_imag
_atom_type_scat_source
C C 0.0181 0.0091 'International Tables Vol C Tables 4.2.6.8 and 6.1.1.4'
H H 0.0000 0.0000 'International Tables Vol C Tables 4.2.6.8 and 6.1.1.4'
N N 0.0311 0.0180 'International Tables Vol C Tables 4.2.6.8 and 6.1.1.4'
O O 0.0492 0.0322 'International Tables Vol C Tables 4.2.6.8 and 6.1.1.4'
Tm Tm -8.0393 4.1821 'International Tables Vol C Tables 4.2.6.8 and 6.1.1.4'

loop_
_geom_angle_atom_site_label_1
_geom_angle_atom_site_label_2
_geom_angle_atom_site_label_3
_geom_angle
_geom_angle_site_symmetry_1
_geom_angle_site_symmetry_3
_geom_angle_publ_flag
N1 Tm1 N2 116.45(7) . . ?
N1 Tm1 C7 63.23(6) . . ?
N1 Tm1 C8 77.62(6) . . ?
N1 Tm1 C9 105.30(6) . . ?
N1 Tm1 C10 120.67(6) . . ?
N1 Tm1 C11 107.77(7) . . ?
N1 Tm1 C12 79.92(7) . . ?
N1 Tm1 C43 113.81(6) . . ?
N1 Tm1 C44 132.31(6) . . ?
N1 Tm1 C45 116.49(6) . . ?
N1 Tm1 C46 90.02(6) . . ?
N1 Tm1 C47 75.61(6) . . ?
N1 Tm1 C48 85.92(6) . . ?
N2 Tm1 C7 117.72(6) . . ?
N2 Tm1 C8 88.74(6) . . ?
N2 Tm1 C9 76.13(6) . . ?
N2 Tm1 C10 89.05(7) . . ?
N2 Tm1 C11 115.54(7) . . ?
N2 Tm1 C12 133.71(6) . . ?
N2 Tm1 C43 63.23(6) . . ?
N2 Tm1 C44 77.76(6) . . ?
N2 Tm1 C45 105.63(6) . . ?
N2 Tm1 C46 120.04(6) . . ?
N2 Tm1 C47 106.68(6) . . ?
N2 Tm1 C48 79.71(6) . . ?
C7 Tm1 C8 29.16(6) . . ?
C7 Tm1 C9 49.81(6) . . ?
C7 Tm1 C10 57.53(6) . . ?
C7 Tm1 C11 49.54(6) . . ?
C7 Tm1 C12 28.69(7) . . ?
C7 Tm1 C43 177.05(6) . . ?
C7 Tm1 C44 153.10(6) . . ?
C7 Tm1 C45 131.18(6) . . ?
C7 Tm1 C46 122.23(6) . . ?
C7 Tm1 C47 128.97(6) . . ?
C7 Tm1 C48 148.66(6) . . ?
C8 Tm1 C9 27.68(6) . . ?
C8 Tm1 C10 48.66(6) . . ?
C8 Tm1 C11 57.32(6) . . ?
C8 Tm1 C12 50.77(6) . . ?
C8 Tm1 C45 150.14(6) . . ?
C8 Tm1 C46 151.14(6) . . ?
C8 Tm1 C47 152.94(6) . . ?
C8 Tm1 C48 153.14(6) . . ?
C9 Tm1 C10 26.81(6) . . ?
C9 Tm1 C11 47.68(6) . . ?
C9 Tm1 C45 130.33(6) . . ?
C9 Tm1 C46 150.20(6) . . ?
C9 Tm1 C47 176.41(6) . . ?
C10 Tm1 C46 123.65(6) . . ?
C11 Tm1 C10 26.74(7) . . ?
C11 Tm1 C45 92.83(6) . . ?
C11 Tm1 C46 103.61(6) . . ?
C11 Tm1 C47 128.74(6) . . ?
C12 Tm1 C9 57.59(6) . . ?
C12 Tm1 C10 48.92(6) . . ?
C12 Tm1 C11 27.95(7) . . ?
C12 Tm1 C45 103.53(6) . . ?
C12 Tm1 C46 101.74(6) . . ?
C12 Tm1 C47 119.52(6) . . ?
C12 Tm1 C48 146.54(6) . . ?
C43 Tm1 C8 151.97(6) . . ?
C43 Tm1 C9 132.59(6) . . ?
C43 Tm1 C10 125.42(6) . . ?
C43 Tm1 C11 133.03(6) . . ?
C43 Tm1 C12 152.69(6) . . ?
C43 Tm1 C44 28.94(6) . . ?
C43 Tm1 C45 49.51(6) . . ?
C43 Tm1 C46 56.85(6) . . ?
C43 Tm1 C47 48.77(6) . . ?
C43 Tm1 C48 28.44(6) . . ?
C44 Tm1 C8 150.07(6) . . ?
C44 Tm1 C9 122.38(6) . . ?
C44 Tm1 C10 103.88(6) . . ?
C44 Tm1 C11 104.70(6) . . ?
C44 Tm1 C12 124.70(7) . . ?
C44 Tm1 C45 27.88(6) . . ?
C44 Tm1 C46 48.50(6) . . ?
C44 Tm1 C47 56.83(6) . . ?
C44 Tm1 C48 50.24(6) . . ?
C45 Tm1 C10 104.50(6) . . ?
C45 Tm1 C46 26.53(6) . . ?
C45 Tm1 C47 47.09(6) . . ?
C47 Tm1 C10 149.90(6) . . ?
C47 Tm1 C46 26.34(6) . . ?
C48 Tm1 C9 155.83(6) . . ?
C48 Tm1 C10 153.33(6) . . ?
C48 Tm1 C11 149.32(6) . . ?
C48 Tm1 C45 56.67(6) . . ?
C48 Tm1 C46 47.77(6) . . ?
C48 Tm1 C47 27.03(6) . . ?
Tm1 N1 H1 118.5(19) . . ?
C1 N1 Tm1 132.04(14) . . ?
C1 N1 H1 109.4(19) . . ?
Tm1 N2 H2 122(2) . . ?
C37 N2 Tm1 131.63(14) . . ?
C37 N2 H2 106(2) . . ?
C75 O1 C74 112.1(2) . . ?
H73A C73 H73B 109.5 . . ?
H73A C73 H73C 109.5 . . ?
H73B C73 H73C 109.5 . . ?
C74 C73 H73A 109.5 . . ?
C74 C73 H73B 109.5 . . ?
C74 C73 H73C 109.5 . . ?
O1 C74 C73 109.1(2) . . ?
O1 C74 H74A 109.9 . . ?
O1 C74 H74B 109.9 . . ?
C73 C74 H74A 109.9 . . ?
C73 C74 H74B 109.9 . . ?
H74A C74 H74B 108.3 . . ?
O1 C75 H75A 109.8 . . ?
O1 C75 H75B 109.8 . . ?
O1 C75 C76 109.3(3) . . ?
H75A C75 H75B 108.3 . . ?
C76 C75 H75A 109.8 . . ?
C76 C75 H75B 109.8 . . ?
C75 C76 H76A 109.5 . . ?
C75 C76 H76B 109.5 . . ?
C75 C76 H76C 109.5 . . ?
H76A C76 H76B 109.5 . . ?
H76A C76 H76C 109.5 . . ?
H76B C76 H76C 109.5 . . ?
N1 C1 C2 118.37(19) . . ?
N1 C1 C6 124.80(19) . . ?
C2 C1 C6 116.83(19) . . ?
C1 C2 C7 115.08(18) . . ?
C3 C2 C1 121.6(2) . . ?
C3 C2 C7 123.27(19) . . ?
C2 C3 H3 119.5 . . ?
C2 C3 C4 121.1(2) . . ?
C4 C3 H3 119.5 . . ?
C3 C4 H4 120.9 . . ?
C5 C4 C3 118.2(2) . . ?
C5 C4 H4 120.9 . . ?
C4 C5 H5 118.9 . . ?
C6 C5 C4 122.1(2) . . ?
C6 C5 H5 118.9 . . ?
C1 C6 C22 119.02(19) . . ?
C5 C6 C1 120.1(2) . . ?
C5 C6 C22 120.83(19) . . ?
H29A C29 H29B 109.5 . . ?
H29A C29 H29C 109.5 . . ?
H29B C29 H29C 109.5 . . ?
C28 C29 H29A 109.5 . . ?
C28 C29 H29B 109.5 . . ?
C28 C29 H29C 109.5 . . ?
H30A C30 H30B 109.5 . . ?
H30A C30 H30C 109.5 . . ?
H30B C30 H30C 109.5 . . ?
C28 C30 H30A 109.5 . . ?
C28 C30 H30B 109.5 . . ?
C28 C30 H30C 109.5 . . ?
C22 C27 C34 121.6(2) . . ?
C26 C27 C34 119.0(2) . . ?
C26 C27 C22 119.4(2) . . ?
C29 C28 H28 107.7 . . ?
C30 C28 C29 109.1(2) . . ?
C30 C28 H28 107.7 . . ?
C23 C28 C29 113.0(2) . . ?
C23 C28 C30 111.41(19) . . ?
C23 C28 H28 107.7 . . ?
C32 C31 H31 107.6 . . ?
C32 C31 C33 110.9(2) . . ?
C33 C31 H31 107.6 . . ?
C25 C31 H31 107.6 . . ?
C25 C31 C32 111.1(2) . . ?
C25 C31 C33 112.0(2) . . ?
C31 C32 H32A 109.5 . . ?
C31 C32 H32B 109.5 . . ?
C31 C32 H32C 109.5 . . ?
H32A C32 H32B 109.5 . . ?
H32A C32 H32C 109.5 . . ?
H32B C32 H32C 109.5 . . ?
C2 C7 Tm1 111.19(12) . . ?
C8 C7 Tm1 77.28(9) . . ?
C8 C7 C2 118.8(2) . . ?
C12 C7 Tm1 77.82(12) . . ?
C12 C7 C2 121.1(2) . . ?
C12 C7 C8 119.9(2) . . ?
C7 C8 Tm1 73.56(9) . . ?
C7 C8 C13 120.35(19) . . ?
C9 C8 Tm1 80.40(10) . . ?
C9 C8 C7 119.2(2) . . ?
C9 C8 C13 120.1(2) . . ?
C13 C8 Tm1 122.49(13) . . ?
Tm1 C9 H9 118.8 . . ?
C8 C9 Tm1 71.92(9) . . ?
C8 C9 H9 118.9 . . ?
C8 C9 C10 122.2(2) . . ?
C10 C9 Tm1 81.07(12) . . ?
C10 C9 H9 118.9 . . ?
C9 C10 Tm1 72.12(11) . . ?
C9 C10 C16 118.0(2) . . ?
C9 C10 C16A 136.5(12) . . ?
C11 C10 Tm1 72.78(12) . . ?
C11 C10 C9 117.6(2) . . ?
C11 C10 C16 124.1(2) . . ?
C11 C10 C16A 105.8(11) . . ?
C16 C10 Tm1 130.68(19) . . ?
C16A C10 Tm1 127.0(10) . . ?
Tm1 C11 H11 119.9 . . ?
C10 C11 Tm1 80.47(13) . . ?
C10 C11 H11 118.9 . . ?
C10 C11 C12 122.1(2) . . ?
C12 C11 Tm1 71.49(12) . . ?
C12 C11 H11 118.9 . . ?
C7 C12 Tm1 73.49(11) . . ?
C7 C12 C11 118.9(2) . . ?
C7 C12 C19 116.2(3) . . ?
C7 C12 C19A 131.4(4) . . ?
C11 C12 Tm1 80.56(13) . . ?
C11 C12 C19 124.6(3) . . ?
C11 C12 C19A 109.6(4) . . ?
C19 C12 Tm1 121.1(3) . . ?
C19A C12 Tm1 118.3(5) . . ?
C8 C13 H13 108.0 . . ?
C8 C13 C14 114.74(19) . . ?
C8 C13 C15 107.79(19) . . ?
C14 C13 H13 108.0 . . ?
C14 C13 C15 110.2(2) . . ?
C15 C13 H13 108.0 . . ?
C13 C14 H14A 109.5 . . ?
C13 C14 H14B 109.5 . . ?
C13 C14 H14C 109.5 . . ?
H14A C14 H14B 109.5 . . ?
H14A C14 H14C 109.5 . . ?
H14B C14 H14C 109.5 . . ?
C13 C15 H15A 109.5 . . ?
C13 C15 H15B 109.5 . . ?
C13 C15 H15C 109.5 . . ?
H15A C15 H15B 109.5 . . ?
H15A C15 H15C 109.5 . . ?
H15B C15 H15C 109.5 . . ?
C10 C16 H16 108.5 . . ?
C17 C16 C10 111.0(3) . . ?
C17 C16 H16 108.5 . . ?
C18 C16 C10 112.3(3) . . ?
C18 C16 H16 108.5 . . ?
C18 C16 C17 108.0(3) . . ?
C16 C17 H17A 109.5 . . ?
C16 C17 H17B 109.5 . . ?
C16 C17 H17C 109.5 . . ?
H17A C17 H17B 109.5 . . ?
H17A C17 H17C 109.5 . . ?
H17B C17 H17C 109.5 . . ?
C16 C18 H18A 109.5 . . ?
C16 C18 H18B 109.5 . . ?
C16 C18 H18C 109.5 . . ?
H18A C18 H18B 109.5 . . ?
H18A C18 H18C 109.5 . . ?
H18B C18 H18C 109.5 . . ?
C12 C19 H19 109.1 . . ?
C12 C19 C21 110.1(8) . . ?
C20 C19 C12 110.0(5) . . ?
C20 C19 H19 109.1 . . ?
C20 C19 C21 109.3(11) . . ?
C21 C19 H19 109.1 . . ?
C19 C20 H20A 109.5 . . ?
C19 C20 H20B 109.5 . . ?
C19 C20 H20C 109.5 . . ?
H20A C20 H20B 109.5 . . ?
H20A C20 H20C 109.5 . . ?
H20B C20 H20C 109.5 . . ?
C19 C21 H21A 109.5 . . ?
C19 C21 H21B 109.5 . . ?
C19 C21 H21C 109.5 . . ?
H21A C21 H21B 109.5 . . ?
H21A C21 H21C 109.5 . . ?
H21B C21 H21C 109.5 . . ?
C31 C33 H33A 109.5 . . ?
C31 C33 H33B 109.5 . . ?
C31 C33 H33C 109.5 . . ?
H33A C33 H33B 109.5 . . ?
H33A C33 H33C 109.5 . . ?
H33B C33 H33C 109.5 . . ?
C27 C34 H34 107.6 . . ?
C27 C34 C35 112.0(2) . . ?
C27 C34 C36 110.5(2) . . ?
C35 C34 H34 107.6 . . ?
C36 C34 H34 107.6 . . ?
C36 C34 C35 111.1(2) . . ?
C34 C35 H35A 109.5 . . ?
C34 C35 H35B 109.5 . . ?
C34 C35 H35C 109.5 . . ?
H35A C35 H35B 109.5 . . ?
H35A C35 H35C 109.5 . . ?
H35B C35 H35C 109.5 . . ?
C34 C36 H36A 109.5 . . ?
C34 C36 H36B 109.5 . . ?
C34 C36 H36C 109.5 . . ?
H36A C36 H36B 109.5 . . ?
H36A C36 H36C 109.5 . . ?
H36B C36 H36C 109.5 . . ?
C27 C22 C6 119.72(19) . . ?
C27 C22 C23 119.7(2) . . ?
C23 C22 C6 120.57(19) . . ?
C22 C23 C28 120.4(2) . . ?
C24 C23 C28 120.6(2) . . ?
C24 C23 C22 119.00(19) . . ?
C23 C24 H24 118.9 . . ?
C25 C24 C23 122.1(2) . . ?
C25 C24 H24 118.9 . . ?
C24 C25 C31 121.8(2) . . ?
C26 C25 C31 120.3(2) . . ?
C26 C25 C24 117.9(2) . . ?
C27 C26 H26 119.1 . . ?
C25 C26 C27 121.9(2) . . ?
C25 C26 H26 119.1 . . ?
N2 C37 C38 118.66(19) . . ?
N2 C37 C42 124.97(19) . . ?
C38 C37 C42 116.36(19) . . ?
C37 C38 C43 115.67(18) . . ?
C39 C38 C37 122.1(2) . . ?
C39 C38 C43 122.15(19) . . ?
C38 C39 H39 119.6 . . ?
C38 C39 C40 120.8(2) . . ?
C40 C39 H39 119.6 . . ?
C39 C40 H40 120.9 . . ?
C41 C40 C39 118.1(2) . . ?
C41 C40 H40 120.9 . . ?
C40 C41 H41 118.8 . . ?
C42 C41 C40 122.3(2) . . ?
C42 C41 H41 118.8 . . ?
C37 C42 C58 119.57(19) . . ?
C41 C42 C37 120.2(2) . . ?
C41 C42 C58 120.26(19) . . ?
C38 C43 Tm1 110.61(13) . . ?
C44 C43 Tm1 76.43(12) . . ?
C44 C43 C38 120.06(18) . . ?
C48 C43 Tm1 79.86(11) . . ?
C48 C43 C38 119.91(18) . . ?
C48 C43 C44 119.89(19) . . ?
C43 C44 Tm1 74.62(11) . . ?
C43 C44 C49 120.3(2) . . ?
C45 C44 Tm1 81.40(12) . . ?
C45 C44 C43 118.93(19) . . ?
C45 C44 C49 120.64(19) . . ?
C49 C44 Tm1 117.10(14) . . ?
Tm1 C45 H45 118.5 . . ?
C44 C45 Tm1 70.72(11) . . ?
C44 C45 H45 119.0 . . ?
C46 C45 Tm1 82.37(12) . . ?
C46 C45 C44 122.05(19) . . ?
C46 C45 H45 119.0 . . ?
C45 C46 Tm1 71.10(11) . . ?
C45 C46 C52 122.77(19) . . ?
C47 C46 Tm1 73.35(11) . . ?
C47 C46 C45 117.41(19) . . ?
C47 C46 C52 119.59(19) . . ?
C52 C46 Tm1 130.63(14) . . ?
Tm1 C47 H47 119.5 . . ?
C46 C47 Tm1 80.31(12) . . ?
C46 C47 H47 118.8 . . ?
C48 C47 Tm1 72.15(11) . . ?
C48 C47 C46 122.40(19) . . ?
C48 C47 H47 118.8 . . ?
C43 C48 Tm1 71.70(11) . . ?
C43 C48 C55 121.12(18) . . ?
C47 C48 Tm1 80.82(12) . . ?
C47 C48 C43 119.21(19) . . ?
C47 C48 C55 119.43(18) . . ?
C55 C48 Tm1 122.82(12) . . ?
C44 C49 H49 107.6 . . ?
C44 C49 C50 113.0(2) . . ?
C44 C49 C51 110.17(19) . . ?
C50 C49 H49 107.6 . . ?
C50 C49 C51 110.6(2) . . ?
C51 C49 H49 107.6 . . ?
C49 C50 H50A 109.5 . . ?
C49 C50 H50B 109.5 . . ?
C49 C50 H50C 109.5 . . ?
H50A C50 H50B 109.5 . . ?
H50A C50 H50C 109.5 . . ?
H50B C50 H50C 109.5 . . ?
C49 C51 H51A 109.5 . . ?
C49 C51 H51B 109.5 . . ?
C49 C51 H51C 109.5 . . ?
H51A C51 H51B 109.5 . . ?
H51A C51 H51C 109.5 . . ?
H51B C51 H51C 109.5 . . ?
C46 C52 H52 107.4 . . ?
C46 C52 H52A 109.9 . . ?
C46 C52 C54 111.1(2) . . ?
C46 C52 C53A 109.0(3) . . ?
C53 C52 C46 116.9(3) . . ?
C53 C52 H52 107.4 . . ?
C53 C52 C54 106.1(3) . . ?
C54 C52 H52 107.4 . . ?
C53A C52 H52A 109.9 . . ?
C54A C52 C46 107.2(3) . . ?
C54A C52 H52A 109.9 . . ?
C54A C52 C53A 110.8(5) . . ?
C52 C53 H53A 109.5 . . ?
C52 C53 H53B 109.5 . . ?
C52 C53 H53C 109.5 . . ?
H53A C53 H53B 109.5 . . ?
H53A C53 H53C 109.5 . . ?
H53B C53 H53C 109.5 . . ?
C52 C54 H54A 109.5 . . ?
C52 C54 H54B 109.5 . . ?
C52 C54 H54C 109.5 . . ?
H54A C54 H54B 109.5 . . ?
H54A C54 H54C 109.5 . . ?
H54B C54 H54C 109.5 . . ?
C48 C55 H55 107.8 . . ?
C48 C55 C57 108.76(17) . . ?
C56 C55 C48 114.24(18) . . ?
C56 C55 H55 107.8 . . ?
C56 C55 C57 110.32(19) . . ?
C57 C55 H55 107.8 . . ?
C55 C56 H56A 109.5 . . ?
C55 C56 H56B 109.5 . . ?
C55 C56 H56C 109.5 . . ?
H56A C56 H56B 109.5 . . ?
H56A C56 H56C 109.5 . . ?
H56B C56 H56C 109.5 . . ?
C55 C57 H57A 109.5 . . ?
C55 C57 H57B 109.5 . . ?
C55 C57 H57C 109.5 . . ?
H57A C57 H57B 109.5 . . ?
H57A C57 H57C 109.5 . . ?
H57B C57 H57C 109.5 . . ?
C59 C58 C42 119.48(19) . . ?
C63 C58 C42 120.7(2) . . ?
C63 C58 C59 119.8(2) . . ?
C58 C59 C64 120.7(2) . . ?
C60 C59 C58 119.3(2) . . ?
C60 C59 C64 120.0(2) . . ?
C59 C60 H60 119.1 . . ?
C61 C60 C59 121.9(2) . . ?
C61 C60 H60 119.1 . . ?
C60 C61 C62 118.3(2) . . ?
C60 C61 C67 118.8(3) . . ?
C62 C61 C67 122.9(3) . . ?
C61 C62 H62 118.9 . . ?
C61 C62 C63 122.2(2) . . ?
C63 C62 H62 118.9 . . ?
C58 C63 C70 120.5(2) . . ?
C62 C63 C58 118.6(2) . . ?
C62 C63 C70 120.9(2) . . ?
C59 C64 H64 107.4 . . ?
C59 C64 C65 113.5(3) . . ?
C59 C64 C66 110.7(2) . . ?
C65 C64 H64 107.4 . . ?
C66 C64 H64 107.4 . . ?
C66 C64 C65 110.1(3) . . ?
C64 C65 H65A 109.5 . . ?
C64 C65 H65B 109.5 . . ?
C64 C65 H65C 109.5 . . ?
H65A C65 H65B 109.5 . . ?
H65A C65 H65C 109.5 . . ?
H65B C65 H65C 109.5 . . ?
C64 C66 H66A 109.5 . . ?
C64 C66 H66B 109.5 . . ?
C64 C66 H66C 109.5 . . ?
H66A C66 H66B 109.5 . . ?
H66A C66 H66C 109.5 . . ?
H66B C66 H66C 109.5 . . ?
C61 C67 H67 106.2 . . ?
C68 C67 C61 113.1(3) . . ?
C68 C67 H67 106.2 . . ?
C68 C67 C69 113.9(3) . . ?
C69 C67 C61 110.7(3) . . ?
C69 C67 H67 106.2 . . ?
C67 C68 H68A 109.5 . . ?
C67 C68 H68B 109.5 . . ?
C67 C68 H68C 109.5 . . ?
H68A C68 H68B 109.5 . . ?
H68A C68 H68C 109.5 . . ?
H68B C68 H68C 109.5 . . ?
C67 C69 H69A 109.5 . . ?
C67 C69 H69B 109.5 . . ?
C67 C69 H69C 109.5 . . ?
H69A C69 H69B 109.5 . . ?
H69A C69 H69C 109.5 . . ?
H69B C69 H69C 109.5 . . ?
C63 C70 H70A 107.8 . . ?
C63 C70 H70 103.9 . . ?
C63 C70 C72 113.7(5) . . ?
C63 C70 C71A 107.2(3) . . ?
C71 C70 C63 119.5(4) . . ?
C71 C70 H70 103.9 . . ?
C71 C70 C72 109.9(5) . . ?
C72 C70 H70 103.9 . . ?
C72A C70 C63 114.0(3) . . ?
C72A C70 H70A 107.8 . . ?
C72A C70 C71A 112.0(4) . . ?
C71A C70 H70A 107.8 . . ?
C70 C71 H71A 109.5 . . ?
C70 C71 H71B 109.5 . . ?
C70 C71 H71C 109.5 . . ?
H71A C71 H71B 109.5 . . ?
H71A C71 H71C 109.5 . . ?
H71B C71 H71C 109.5 . . ?
C70 C72 H72A 109.5 . . ?
C70 C72 H72B 109.5 . . ?
C70 C72 H72C 109.5 . . ?
H72A C72 H72B 109.5 . . ?
H72A C72 H72C 109.5 . . ?
H72B C72 H72C 109.5 . . ?
C70 C72A H72D 109.5 . . ?
C70 C72A H72E 109.5 . . ?
C70 C72A H72F 109.5 . . ?
H72D C72A H72E 109.5 . . ?
H72D C72A H72F 109.5 . . ?
H72E C72A H72F 109.5 . . ?
C70 C71A H71D 109.5 . . ?
C70 C71A H71E 109.5 . . ?
C70 C71A H71F 109.5 . . ?
H71D C71A H71E 109.5 . . ?
H71D C71A H71F 109.5 . . ?
H71E C71A H71F 109.5 . . ?
C12 C19A H19A 109.2 . . ?
C12 C19A C20A 106.2(11) . . ?
C20A C19A H19A 109.2 . . ?
C21A C19A C12 113.1(8) . . ?
C21A C19A H19A 109.2 . . ?
C21A C19A C20A 109.9(12) . . ?
C19A C20A H20D 109.5 . . ?
C19A C20A H20E 109.5 . . ?
C19A C20A H20F 109.5 . . ?
H20D C20A H20E 109.5 . . ?
H20D C20A H20F 109.5 . . ?
H20E C20A H20F 109.5 . . ?
C19A C21A H21D 109.5 . . ?
C19A C21A H21E 109.5 . . ?
C19A C21A H21F 109.5 . . ?
H21D C21A H21E 109.5 . . ?
H21D C21A H21F 109.5 . . ?
H21E C21A H21F 109.5 . . ?
C10 C16A H16A 110.6 . . ?
C18A C16A C10 108.7(17) . . ?
C18A C16A H16A 110.6 . . ?
C17A C16A C10 105.9(16) . . ?
C17A C16A H16A 110.6 . . ?
C17A C16A C18A 110(3) . . ?
C16A C18A H18D 109.5 . . ?
C16A C18A H18E 109.5 . . ?
C16A C18A H18F 109.5 . . ?
H18D C18A H18E 109.5 . . ?
H18D C18A H18F 109.5 . . ?
H18E C18A H18F 109.5 . . ?
C16A C17A H17D 109.5 . . ?
C16A C17A H17E 109.5 . . ?
C16A C17A H17F 109.5 . . ?
H17D C17A H17E 109.5 . . ?
H17D C17A H17F 109.5 . . ?
H17E C17A H17F 109.5 . . ?
C52 C53A H53D 109.5 . . ?
C52 C53A H53E 109.5 . . ?
C52 C53A H53F 109.5 . . ?
H53D C53A H53E 109.5 . . ?
H53D C53A H53F 109.5 . . ?
H53E C53A H53F 109.5 . . ?
C52 C54A H54D 109.5 . . ?
C52 C54A H54E 109.5 . . ?
C52 C54A H54F 109.5 . . ?
H54D C54A H54E 109.5 . . ?
H54D C54A H54F 109.5 . . ?
H54E C54A H54F 109.5 . . ?

loop_
_geom_bond_atom_site_label_1
_geom_bond_atom_site_label_2
_geom_bond_distance
_geom_bond_site_symmetry_2
_geom_bond_publ_flag
Tm1 N1 2.3060(17) . ?
Tm1 N2 2.3169(18) . ?
Tm1 C7 2.8015(19) . ?
Tm1 C8 2.8493(17) . ?
Tm1 C9 2.9553(19) . ?
Tm1 C10 3.068(2) . ?
Tm1 C11 2.971(2) . ?
Tm1 C12 2.856(2) . ?
Tm1 C43 2.819(2) . ?
Tm1 C44 2.842(2) . ?
Tm1 C45 2.977(2) . ?
Tm1 C46 3.118(2) . ?
Tm1 C47 3.031(2) . ?
Tm1 C48 2.922(2) . ?
N1 H1 0.84(3) . ?
N1 C1 1.368(3) . ?
N2 H2 0.84(3) . ?
N2 C37 1.367(3) . ?
O1 C74 1.417(3) . ?
O1 C75 1.412(4) . ?
C73 H73A 0.9800 . ?
C73 H73B 0.9800 . ?
C73 H73C 0.9800 . ?
C73 C74 1.490(4) . ?
C74 H74A 0.9900 . ?
C74 H74B 0.9900 . ?
C75 H75A 0.9900 . ?
C75 H75B 0.9900 . ?
C75 C76 1.492(4) . ?
C76 H76A 0.9800 . ?
C76 H76B 0.9800 . ?
C76 H76C 0.9800 . ?
C1 C2 1.424(3) . ?
C1 C6 1.429(3) . ?
C2 C3 1.377(3) . ?
C2 C7 1.491(3) . ?
C3 H3 0.9500 . ?
C3 C4 1.397(3) . ?
C4 H4 0.9500 . ?
C4 C5 1.397(3) . ?
C5 H5 0.9500 . ?
C5 C6 1.385(3) . ?
C6 C22 1.500(3) . ?
C29 H29A 0.9800 . ?
C29 H29B 0.9800 . ?
C29 H29C 0.9800 . ?
C29 C28 1.538(4) . ?
C30 H30A 0.9800 . ?
C30 H30B 0.9800 . ?
C30 H30C 0.9800 . ?
C30 C28 1.524(3) . ?
C27 C34 1.522(3) . ?
C27 C22 1.400(3) . ?
C27 C26 1.396(3) . ?
C28 H28 1.0000 . ?
C28 C23 1.522(3) . ?
C31 H31 1.0000 . ?
C31 C32 1.526(4) . ?
C31 C33 1.528(3) . ?
C31 C25 1.519(3) . ?
C32 H32A 0.9800 . ?
C32 H32B 0.9800 . ?
C32 H32C 0.9800 . ?
C7 C8 1.423(3) . ?
C7 C12 1.403(3) . ?
C8 C9 1.392(3) . ?
C8 C13 1.519(3) . ?
C9 H9 0.9500 . ?
C9 C10 1.401(3) . ?
C10 C11 1.400(3) . ?
C10 C16 1.537(4) . ?
C10 C16A 1.547(18) . ?
C11 H11 0.9500 . ?
C11 C12 1.412(3) . ?
C12 C19 1.540(7) . ?
C12 C19A 1.532(11) . ?
C13 H13 1.0000 . ?
C13 C14 1.524(4) . ?
C13 C15 1.534(3) . ?
C14 H14A 0.9800 . ?
C14 H14B 0.9800 . ?
C14 H14C 0.9800 . ?
C15 H15A 0.9800 . ?
C15 H15B 0.9800 . ?
C15 H15C 0.9800 . ?
C16 H16 1.0000 . ?
C16 C17 1.534(5) . ?
C16 C18 1.526(4) . ?
C17 H17A 0.9800 . ?
C17 H17B 0.9800 . ?
C17 H17C 0.9800 . ?
C18 H18A 0.9800 . ?
C18 H18B 0.9800 . ?
C18 H18C 0.9800 . ?
C19 H19 1.0000 . ?
C19 C20 1.514(7) . ?
C19 C21 1.546(9) . ?
C20 H20A 0.9800 . ?
C20 H20B 0.9800 . ?
C20 H20C 0.9800 . ?
C21 H21A 0.9800 . ?
C21 H21B 0.9800 . ?
C21 H21C 0.9800 . ?
C33 H33A 0.9800 . ?
C33 H33B 0.9800 . ?
C33 H33C 0.9800 . ?
C34 H34 1.0000 . ?
C34 C35 1.528(4) . ?
C34 C36 1.528(4) . ?
C35 H35A 0.9800 . ?
C35 H35B 0.9800 . ?
C35 H35C 0.9800 . ?
C36 H36A 0.9800 . ?
C36 H36B 0.9800 . ?
C36 H36C 0.9800 . ?
C22 C23 1.407(3) . ?
C23 C24 1.393(3) . ?
C24 H24 0.9500 . ?
C24 C25 1.393(3) . ?
C25 C26 1.386(3) . ?
C26 H26 0.9500 . ?
C37 C38 1.420(3) . ?
C37 C42 1.426(3) . ?
C38 C39 1.381(3) . ?
C38 C43 1.491(3) . ?
C39 H39 0.9500 . ?
C39 C40 1.391(3) . ?
C40 H40 0.9500 . ?
C40 C41 1.390(3) . ?
C41 H41 0.9500 . ?
C41 C42 1.388(3) . ?
C42 C58 1.495(3) . ?
C43 C44 1.415(3) . ?
C43 C48 1.414(3) . ?
C44 C45 1.408(3) . ?
C44 C49 1.520(3) . ?
C45 H45 0.9500 . ?
C45 C46 1.405(3) . ?
C46 C47 1.404(3) . ?
C46 C52 1.521(3) . ?
C47 H47 0.9500 . ?
C47 C48 1.395(3) . ?
C48 C55 1.527(3) . ?
C49 H49 1.0000 . ?
C49 C50 1.523(4) . ?
C49 C51 1.528(4) . ?
C50 H50A 0.9800 . ?
C50 H50B 0.9800 . ?
C50 H50C 0.9800 . ?
C51 H51A 0.9800 . ?
C51 H51B 0.9800 . ?
C51 H51C 0.9800 . ?
C52 H52 1.0000 . ?
C52 H52A 1.0000 . ?
C52 C53 1.509(5) . ?
C52 C54 1.611(5) . ?
C52 C53A 1.592(7) . ?
C52 C54A 1.457(6) . ?
C53 H53A 0.9800 . ?
C53 H53B 0.9800 . ?
C53 H53C 0.9800 . ?
C54 H54A 0.9800 . ?
C54 H54B 0.9800 . ?
C54 H54C 0.9800 . ?
C55 H55 1.0000 . ?
C55 C56 1.525(3) . ?
C55 C57 1.531(3) . ?
C56 H56A 0.9800 . ?
C56 H56B 0.9800 . ?
C56 H56C 0.9800 . ?
C57 H57A 0.9800 . ?
C57 H57B 0.9800 . ?
C57 H57C 0.9800 . ?
C58 C59 1.406(3) . ?
C58 C63 1.405(3) . ?
C59 C60 1.392(3) . ?
C59 C64 1.520(3) . ?
C60 H60 0.9500 . ?
C60 C61 1.376(4) . ?
C61 C62 1.391(4) . ?
C61 C67 1.528(4) . ?
C62 H62 0.9500 . ?
C62 C63 1.394(4) . ?
C63 C70 1.521(4) . ?
C64 H64 1.0000 . ?
C64 C65 1.530(4) . ?
C64 C66 1.530(4) . ?
C65 H65A 0.9800 . ?
C65 H65B 0.9800 . ?
C65 H65C 0.9800 . ?
C66 H66A 0.9800 . ?
C66 H66B 0.9800 . ?
C66 H66C 0.9800 . ?
C67 H67 1.0000 . ?
C67 C68 1.495(5) . ?
C67 C69 1.527(4) . ?
C68 H68A 0.9800 . ?
C68 H68B 0.9800 . ?
C68 H68C 0.9800 . ?
C69 H69A 0.9800 . ?
C69 H69B 0.9800 . ?
C69 H69C 0.9800 . ?
C70 H70A 1.0000 . ?
C70 H70 1.0000 . ?
C70 C71 1.407(6) . ?
C70 C72 1.614(8) . ?
C70 C72A 1.385(7) . ?
C70 C71A 1.603(6) . ?
C71 H71A 0.9800 . ?
C71 H71B 0.9800 . ?
C71 H71C 0.9800 . ?
C72 H72A 0.9800 . ?
C72 H72B 0.9800 . ?
C72 H72C 0.9800 . ?
C72A H72D 0.9800 . ?
C72A H72E 0.9800 . ?
C72A H72F 0.9800 . ?
C71A H71D 0.9800 . ?
C71A H71E 0.9800 . ?
C71A H71F 0.9800 . ?
C19A H19A 1.0000 . ?
C19A C20A 1.533(12) . ?
C19A C21A 1.524(11) . ?
C20A H20D 0.9800 . ?
C20A H20E 0.9800 . ?
C20A H20F 0.9800 . ?
C21A H21D 0.9800 . ?
C21A H21E 0.9800 . ?
C21A H21F 0.9800 . ?
C16A H16A 1.0000 . ?
C16A C18A 1.529(16) . ?
C16A C17A 1.528(16) . ?
C18A H18D 0.9800 . ?
C18A H18E 0.9800 . ?
C18A H18F 0.9800 . ?
C17A H17D 0.9800 . ?
C17A H17E 0.9800 . ?
C17A H17F 0.9800 . ?
C53A H53D 0.9800 . ?
C53A H53E 0.9800 . ?
C53A H53F 0.9800 . ?
C54A H54D 0.9800 . ?
C54A H54E 0.9800 . ?
C54A H54F 0.9800 . ?

loop_
_geom_torsion_atom_site_label_1
_geom_torsion_atom_site_label_2
_geom_torsion_atom_site_label_3
_geom_torsion_atom_site_label_4
_geom_torsion
_geom_torsion_site_symmetry_1
_geom_torsion_site_symmetry_2
_geom_torsion_site_symmetry_3
_geom_torsion_site_symmetry_4
_geom_torsion_publ_flag
Tm1 N1 C1 C2 0.6(3) . . . . ?
Tm1 N1 C1 C6 179.95(15) . . . . ?
Tm1 N2 C37 C38 5.6(3) . . . . ?
Tm1 N2 C37 C42 -174.33(15) . . . . ?
Tm1 C7 C8 C9 68.66(10) . . . . ?
Tm1 C7 C8 C13 -118.44(16) . . . . ?
Tm1 C7 C12 C11 -68.97(18) . . . . ?
Tm1 C7 C12 C19 117.0(4) . . . . ?
Tm1 C7 C12 C19A 113.5(7) . . . . ?
Tm1 C8 C9 C10 66.49(15) . . . . ?
Tm1 C8 C13 C14 55.4(3) . . . . ?
Tm1 C8 C13 C15 178.57(14) . . . . ?
Tm1 C9 C10 C11 58.69(17) . . . . ?
Tm1 C9 C10 C16 -127.2(2) . . . . ?
Tm1 C9 C10 C16A -125.3(13) . . . . ?
Tm1 C10 C11 C12 60.95(19) . . . . ?
Tm1 C10 C16 C17 -135.1(2) . . . . ?
Tm1 C10 C16 C18 103.9(3) . . . . ?
Tm1 C10 C16A C18A 171(2) . . . . ?
Tm1 C10 C16A C17A -70(2) . . . . ?
Tm1 C11 C12 C7 65.12(16) . . . . ?
Tm1 C11 C12 C19 -121.4(4) . . . . ?
Tm1 C11 C12 C19A -116.8(5) . . . . ?
Tm1 C12 C19 C20 -58.1(6) . . . . ?
Tm1 C12 C19 C21 -178.6(10) . . . . ?
Tm1 C12 C19A C20A 166.8(13) . . . . ?
Tm1 C12 C19A C21A 46.1(9) . . . . ?
Tm1 C43 C44 C45 -70.78(17) . . . . ?
Tm1 C43 C44 C49 112.74(18) . . . . ?
Tm1 C43 C48 C47 67.83(17) . . . . ?
Tm1 C43 C48 C55 -117.86(17) . . . . ?
Tm1 C44 C45 C46 -67.36(19) . . . . ?
Tm1 C44 C49 C50 -64.5(2) . . . . ?
Tm1 C44 C49 C51 171.25(17) . . . . ?
Tm1 C45 C46 C47 -58.75(17) . . . . ?
Tm1 C45 C46 C52 126.74(19) . . . . ?
Tm1 C46 C47 C48 -61.53(18) . . . . ?
Tm1 C46 C52 C53 101.0(4) . . . . ?
Tm1 C46 C52 C54 -137.0(3) . . . . ?
Tm1 C46 C52 C53A 71.8(5) . . . . ?
Tm1 C46 C52 C54A -168.2(7) . . . . ?
Tm1 C47 C48 C43 -62.95(16) . . . . ?
Tm1 C47 C48 C55 122.64(17) . . . . ?
Tm1 C48 C55 C56 44.5(2) . . . . ?
Tm1 C48 C55 C57 168.25(14) . . . . ?
N1 C1 C2 C3 177.9(2) . . . . ?
N1 C1 C2 C7 -2.6(3) . . . . ?
N1 C1 C6 C5 -177.2(2) . . . . ?
N1 C1 C6 C22 0.2(3) . . . . ?
N2 C37 C38 C39 -179.34(19) . . . . ?
N2 C37 C38 C43 -2.0(3) . . . . ?
N2 C37 C42 C41 179.4(2) . . . . ?
N2 C37 C42 C58 0.0(3) . . . . ?
C74 O1 C75 C76 -178.3(3) . . . . ?
C75 O1 C74 C73 -179.7(3) . . . . ?
C1 C2 C3 C4 0.5(4) . . . . ?
C1 C2 C7 Tm1 3.0(2) . . . . ?
C1 C2 C7 C8 -83.7(2) . . . . ?
C1 C2 C7 C12 91.3(2) . . . . ?
C1 C6 C22 C27 -91.2(3) . . . . ?
C1 C6 C22 C23 87.3(3) . . . . ?
C2 C1 C6 C5 2.1(3) . . . . ?
C2 C1 C6 C22 179.61(19) . . . . ?
C2 C3 C4 C5 0.1(4) . . . . ?
C2 C7 C8 Tm1 107.39(15) . . . . ?
C2 C7 C8 C9 176.05(17) . . . . ?
C2 C7 C8 C13 -11.1(2) . . . . ?
C2 C7 C12 Tm1 -107.56(17) . . . . ?
C2 C7 C12 C11 -176.53(19) . . . . ?
C2 C7 C12 C19 9.5(4) . . . . ?
C2 C7 C12 C19A 5.9(7) . . . . ?
C3 C2 C7 Tm1 -177.49(18) . . . . ?
C3 C2 C7 C8 95.7(2) . . . . ?
C3 C2 C7 C12 -89.2(3) . . . . ?
C3 C4 C5 C6 0.5(4) . . . . ?
C4 C5 C6 C1 -1.7(4) . . . . ?
C4 C5 C6 C22 -179.1(2) . . . . ?
C5 C6 C22 C27 86.3(3) . . . . ?
C5 C6 C22 C23 -95.3(3) . . . . ?
C6 C1 C2 C3 -1.5(3) . . . . ?
C6 C1 C2 C7 177.94(19) . . . . ?
C6 C22 C23 C28 2.1(3) . . . . ?
C6 C22 C23 C24 -178.01(19) . . . . ?
C29 C28 C23 C22 -153.7(2) . . . . ?
C29 C28 C23 C24 26.3(3) . . . . ?
C30 C28 C23 C22 83.1(3) . . . . ?
C30 C28 C23 C24 -96.8(3) . . . . ?
C27 C22 C23 C28 -179.5(2) . . . . ?
C27 C22 C23 C24 0.5(3) . . . . ?
C28 C23 C24 C25 -179.3(2) . . . . ?
C31 C25 C26 C27 -177.6(2) . . . . ?
C32 C31 C25 C24 -67.6(3) . . . . ?
C32 C31 C25 C26 110.6(3) . . . . ?
C7 C2 C3 C4 -179.0(2) . . . . ?
C7 C8 C9 Tm1 -64.96(9) . . . . ?
C7 C8 C9 C10 1.53(17) . . . . ?
C7 C8 C13 C14 144.5(2) . . . . ?
C7 C8 C13 C15 -92.3(2) . . . . ?
C7 C12 C19 C20 -143.9(4) . . . . ?
C7 C12 C19 C21 95.6(11) . . . . ?
C7 C12 C19A C20A 74.2(15) . . . . ?
C7 C12 C19A C21A -46.5(11) . . . . ?
C8 C7 C12 Tm1 67.43(12) . . . . ?
C8 C7 C12 C11 -1.5(3) . . . . ?
C8 C7 C12 C19 -175.5(4) . . . . ?
C8 C7 C12 C19A -179.1(6) . . . . ?
C8 C9 C10 Tm1 -61.93(13) . . . . ?
C8 C9 C10 C11 -3.2(3) . . . . ?
C8 C9 C10 C16 170.9(2) . . . . ?
C8 C9 C10 C16A 172.8(13) . . . . ?
C9 C8 C13 C14 -42.7(3) . . . . ?
C9 C8 C13 C15 80.5(2) . . . . ?
C9 C10 C11 Tm1 -58.34(17) . . . . ?
C9 C10 C11 C12 2.6(3) . . . . ?
C9 C10 C16 C17 -45.2(4) . . . . ?
C9 C10 C16 C18 -166.2(2) . . . . ?
C9 C10 C16A C18A -85(2) . . . . ?
C9 C10 C16A C17A 33(2) . . . . ?
C10 C11 C12 Tm1 -65.4(2) . . . . ?
C10 C11 C12 C7 -0.3(3) . . . . ?
C10 C11 C12 C19 173.2(4) . . . . ?
C10 C11 C12 C19A 177.8(5) . . . . ?
C11 C10 C16 C17 128.5(3) . . . . ?
C11 C10 C16 C18 7.6(4) . . . . ?
C11 C10 C16A C18A 91(2) . . . . ?
C11 C10 C16A C17A -150.4(16) . . . . ?
C11 C12 C19 C20 42.5(7) . . . . ?
C11 C12 C19 C21 -78.0(11) . . . . ?
C11 C12 C19A C20A -103.5(13) . . . . ?
C11 C12 C19A C21A 135.8(6) . . . . ?
C12 C7 C8 Tm1 -67.72(14) . . . . ?
C12 C7 C8 C9 0.94(16) . . . . ?
C12 C7 C8 C13 173.84(19) . . . . ?
C13 C8 C9 Tm1 122.12(16) . . . . ?
C13 C8 C9 C10 -171.4(2) . . . . ?
C16 C10 C11 Tm1 127.9(3) . . . . ?
C16 C10 C11 C12 -171.2(3) . . . . ?
C33 C31 C25 C24 57.0(3) . . . . ?
C33 C31 C25 C26 -124.8(2) . . . . ?
C34 C27 C22 C6 -4.7(3) . . . . ?
C34 C27 C22 C23 176.8(2) . . . . ?
C34 C27 C26 C25 -177.4(2) . . . . ?
C22 C27 C34 C35 128.8(2) . . . . ?
C22 C27 C34 C36 -106.6(3) . . . . ?
C22 C27 C26 C25 0.5(4) . . . . ?
C22 C23 C24 C25 0.8(3) . . . . ?
C23 C24 C25 C31 176.9(2) . . . . ?
C23 C24 C25 C26 -1.3(3) . . . . ?
C24 C25 C26 C27 0.7(3) . . . . ?
C26 C27 C34 C35 -53.2(3) . . . . ?
C26 C27 C34 C36 71.3(3) . . . . ?
C26 C27 C22 C6 177.4(2) . . . . ?
C26 C27 C22 C23 -1.1(3) . . . . ?
C37 C38 C39 C40 -0.2(3) . . . . ?
C37 C38 C43 Tm1 -1.1(2) . . . . ?
C37 C38 C43 C44 84.8(2) . . . . ?
C37 C38 C43 C48 -91.1(2) . . . . ?
C37 C42 C58 C59 -84.7(3) . . . . ?
C37 C42 C58 C63 94.3(3) . . . . ?
C38 C37 C42 C41 -0.6(3) . . . . ?
C38 C37 C42 C58 179.99(18) . . . . ?
C38 C39 C40 C41 -0.2(3) . . . . ?
C38 C43 C44 Tm1 -106.18(17) . . . . ?
C38 C43 C44 C45 -176.96(18) . . . . ?
C38 C43 C44 C49 6.6(3) . . . . ?
C38 C43 C48 Tm1 108.04(17) . . . . ?
C38 C43 C48 C47 175.87(18) . . . . ?
C38 C43 C48 C55 -9.8(3) . . . . ?
C39 C38 C43 Tm1 176.20(16) . . . . ?
C39 C38 C43 C44 -97.9(2) . . . . ?
C39 C38 C43 C48 86.2(2) . . . . ?
C39 C40 C41 C42 0.2(3) . . . . ?
C40 C41 C42 C37 0.2(3) . . . . ?
C40 C41 C42 C58 179.6(2) . . . . ?
C41 C42 C58 C59 95.9(3) . . . . ?
C41 C42 C58 C63 -85.1(3) . . . . ?
C42 C37 C38 C39 0.6(3) . . . . ?
C42 C37 C38 C43 177.95(18) . . . . ?
C42 C58 C59 C60 178.9(2) . . . . ?
C42 C58 C59 C64 -3.1(3) . . . . ?
C42 C58 C63 C62 -179.2(2) . . . . ?
C42 C58 C63 C70 1.2(3) . . . . ?
C43 C38 C39 C40 -177.4(2) . . . . ?
C43 C44 C45 Tm1 67.05(16) . . . . ?
C43 C44 C45 C46 -0.3(3) . . . . ?
C43 C44 C49 C50 -151.9(2) . . . . ?
C43 C44 C49 C51 83.9(3) . . . . ?
C43 C48 C55 C56 131.8(2) . . . . ?
C43 C48 C55 C57 -104.5(2) . . . . ?
C44 C43 C48 Tm1 -67.81(17) . . . . ?
C44 C43 C48 C47 0.0(3) . . . . ?
C44 C43 C48 C55 174.33(18) . . . . ?
C44 C45 C46 Tm1 61.52(18) . . . . ?
C44 C45 C46 C47 2.8(3) . . . . ?
C44 C45 C46 C52 -171.7(2) . . . . ?
C45 C44 C49 C50 31.7(3) . . . . ?
C45 C44 C49 C51 -92.6(3) . . . . ?
C45 C46 C47 Tm1 57.59(17) . . . . ?
C45 C46 C47 C48 -3.9(3) . . . . ?
C45 C46 C52 C53 8.5(5) . . . . ?
C45 C46 C52 C54 130.4(3) . . . . ?
C45 C46 C52 C53A -20.8(5) . . . . ?
C45 C46 C52 C54A 99.2(7) . . . . ?
C46 C47 C48 Tm1 65.56(18) . . . . ?
C46 C47 C48 C43 2.6(3) . . . . ?
C46 C47 C48 C55 -171.81(18) . . . . ?
C47 C46 C52 C53 -165.9(4) . . . . ?
C47 C46 C52 C54 -44.0(4) . . . . ?
C47 C46 C52 C53A 164.9(5) . . . . ?
C47 C46 C52 C54A -75.2(7) . . . . ?
C47 C48 C55 C56 -53.9(3) . . . . ?
C47 C48 C55 C57 69.8(2) . . . . ?
C48 C43 C44 Tm1 69.66(17) . . . . ?
C48 C43 C44 C45 -1.1(3) . . . . ?
C48 C43 C44 C49 -177.60(19) . . . . ?
C49 C44 C45 Tm1 -116.49(19) . . . . ?
C49 C44 C45 C46 176.15(19) . . . . ?
C52 C46 C47 Tm1 -127.72(18) . . . . ?
C52 C46 C47 C48 170.75(19) . . . . ?
C58 C59 C60 C61 0.1(4) . . . . ?
C58 C59 C64 C65 148.8(3) . . . . ?
C58 C59 C64 C66 -86.9(3) . . . . ?
C58 C63 C70 C71 -95.1(5) . . . . ?
C58 C63 C70 C72 132.4(7) . . . . ?
C58 C63 C70 C72A 100.0(5) . . . . ?
C58 C63 C70 C71A -135.5(4) . . . . ?
C59 C58 C63 C62 -0.2(3) . . . . ?
C59 C58 C63 C70 -179.8(2) . . . . ?
C59 C60 C61 C62 0.0(4) . . . . ?
C59 C60 C61 C67 -180.0(2) . . . . ?
C60 C59 C64 C65 -33.3(4) . . . . ?
C60 C59 C64 C66 91.1(3) . . . . ?
C60 C61 C62 C63 -0.3(4) . . . . ?
C60 C61 C67 C68 117.0(3) . . . . ?
C60 C61 C67 C69 -113.9(3) . . . . ?
C61 C62 C63 C58 0.4(4) . . . . ?
C61 C62 C63 C70 180.0(3) . . . . ?
C62 C61 C67 C68 -63.0(4) . . . . ?
C62 C61 C67 C69 66.1(4) . . . . ?
C62 C63 C70 C71 85.3(6) . . . . ?
C62 C63 C70 C72 -47.1(8) . . . . ?
C62 C63 C70 C72A -79.6(5) . . . . ?
C62 C63 C70 C71A 44.9(4) . . . . ?
C63 C58 C59 C60 0.0(3) . . . . ?
C63 C58 C59 C64 177.9(2) . . . . ?
C64 C59 C60 C61 -177.8(2) . . . . ?
C67 C61 C62 C63 179.7(3) . . . . ?
C16A C10 C11 Tm1 124.5(9) . . . . ?
C16A C10 C11 C12 -174.5(10) . . . . ?
